data_7120347
loop_
_publ_author_name
'Jiang, Huanfeng'
'Li, Jiawei'
'Ren, Yanwei'
'Qi, Chaorong'

_publ_section_title
;
 The first porphyrin-salen based chiral metal-organic framework for
 asymmetric cyanosilylation of aldehydes
;
_journal_name_full 'Chem. Commun.'
_journal_paper_doi 10.1039/C7CC03499G
_journal_year 2017
_chemical_formula_sum 'C211 H200 Cd5 N22 Ni2 O31'
_chemical_formula_weight 4219.42
_chemical_name_systematic
; 
 ? 
;
_space_group_IT_number 1
_symmetry_cell_setting triclinic
_symmetry_space_group_name_Hall 'P 1'
_symmetry_space_group_name_H-M 'P 1'
_atom_sites_solution_hydrogens geom
_atom_sites_solution_primary direct
_atom_sites_solution_secondary difmap
_audit_creation_method SHELXL-97
_audit_update_record
;
2017-05-03 deposited with the CCDC.
2017-06-27 downloaded from the CCDC.
;
_cell_angle_alpha 85.324(2)
_cell_angle_beta 78.917(3)
_cell_angle_gamma 89.496(2)
_cell_formula_units_Z 1
_cell_length_a 16.3993(4)
_cell_length_b 17.3042(3)
_cell_length_c 24.3278(10)
_cell_measurement_reflns_used 11487
_cell_measurement_temperature 100(2)
_cell_measurement_theta_max 65.9940
_cell_measurement_theta_min 2.7250
_cell_volume 6752.2(4)
_computing_structure_refinement 'SHELXL-97 (Sheldrick, 1997)'
_computing_structure_solution 'SHELXS-97 (Sheldrick, 1990)'
_diffrn_ambient_temperature 100(2)
_diffrn_measured_fraction_theta_full 0.959
_diffrn_measured_fraction_theta_max 0.959
_diffrn_measurement_device_type 'Xcalibur, Onyx, Nova'
_diffrn_radiation_monochromator graphite
_diffrn_radiation_source 'fine-focus sealed tube'
_diffrn_radiation_type CuK\a
_diffrn_radiation_wavelength 1.54178
_diffrn_reflns_av_R_equivalents 0.0000
_diffrn_reflns_av_sigmaI/netI 0.0909
_diffrn_reflns_limit_h_max 19
_diffrn_reflns_limit_h_min -19
_diffrn_reflns_limit_k_max 19
_diffrn_reflns_limit_k_min -20
_diffrn_reflns_limit_l_max 28
_diffrn_reflns_limit_l_min -27
_diffrn_reflns_number 28338
_diffrn_reflns_theta_full 66.47
_diffrn_reflns_theta_max 66.47
_diffrn_reflns_theta_min 2.56
_exptl_absorpt_coefficient_mu 3.597
_exptl_absorpt_correction_T_max 0.7150
_exptl_absorpt_correction_T_min 0.5332
_exptl_absorpt_correction_type multi-scan
_exptl_crystal_colour Brown
_exptl_crystal_density_diffrn 1.038
_exptl_crystal_density_method 'not measured'
_exptl_crystal_description Block
_exptl_crystal_F_000 2159
_exptl_crystal_size_max 0.20
_exptl_crystal_size_mid 0.10
_exptl_crystal_size_min 0.10
_platon_squeeze_details
;
Based on 325 electrons removed from the unit-cell
contents, this then corresponds with the removle of 
325/1 = 325 electrons from the asymmetric unit. As a
DMF molecule has 40 electrons and a MeOH molecule has 
18 electrons, this might correspond with the removal of 
6 DMF molecules and 5 MeOH molecules per asymmetric
unit.This formula was also confirmed 
by elemental analysis and thermogravimetric analysis. 
The contribution of disordered DMF and 
MeOH solvent molecules removed by the SQUEEZE process
has been included in the overall formula, formula weight,
densit, F(000), etc..Calculations were reported in
Table S1 and in the CIF. 
;
_refine_diff_density_max 5.877
_refine_diff_density_min -3.087
_refine_diff_density_rms 0.151
_refine_ls_abs_structure_details 'Flack H D (1983), Acta Cryst. A39, 876-881'
_refine_ls_abs_structure_Flack 0(10)
_refine_ls_extinction_method none
_refine_ls_goodness_of_fit_ref 1.119
_refine_ls_hydrogen_treatment mixed
_refine_ls_matrix_type full
_refine_ls_number_parameters 1938
_refine_ls_number_reflns 28338
_refine_ls_number_restraints 130
_refine_ls_restrained_S_all 1.118
_refine_ls_R_factor_all 0.1289
_refine_ls_R_factor_gt 0.1026
_refine_ls_shift/su_max 0.012
_refine_ls_shift/su_mean 0.001
_refine_ls_structure_factor_coef Fsqd
_refine_ls_weighting_details 'calc w=1/[\s^2^(Fo^2^)+(0.1627P)^2^+0.0000P] where P=(Fo^2^+2Fc^2^)/3'
_refine_ls_weighting_scheme calc
_refine_ls_wR_factor_gt 0.2682
_refine_ls_wR_factor_ref 0.2951
_reflns_number_gt 17439
_reflns_number_total 28338
_reflns_threshold_expression >2sigma(I)
_cod_data_source_file c7cc03499g2.cif
_cod_data_source_block li-sr
_cod_depositor_comments
;
The following automatic conversions were performed:

'_symmetry_cell_setting' value 'Triclinic' changed to 'triclinic'
according to
/home/data/users/saulius/crontab/automatic-downloads/rss-feeds/RSC/lib/dictionaries/cif_core.dic
dictionary named 'cif_core.dic' version 2.4.2 from 2011-04-26.

Automatic conversion script
Id: cif_fix_values 4973 2017-02-22 13:04:09Z antanas 
;
_cod_original_cell_volume 6752.2(3)
_cod_original_sg_symbol_H-M P1
_cod_database_code 7120347

loop_
_symmetry_equiv_pos_as_xyz
'x, y, z'

loop_
_atom_site_label
_atom_site_type_symbol
_atom_site_fract_x
_atom_site_fract_y
_atom_site_fract_z
_atom_site_U_iso_or_equiv
_atom_site_adp_type
_atom_site_occupancy
_atom_site_symmetry_multiplicity
_atom_site_calc_flag
_atom_site_refinement_flags
Cd1 Cd 0.64007(6) 0.61772(5) 1.24852(5) 0.0442(3) Uani 1 1 d .
Cd2 Cd 0.68880(6) 0.62396(5) 1.11761(5) 0.0426(3) Uani 1 1 d .
Cd3 Cd 0.84234(6) 0.27019(6) 0.03369(5) 0.0475(4) Uani 1 1 d .
Cd4 Cd 0.89136(6) 0.28028(6) -0.09625(5) 0.0491(4) Uani 1 1 d .
O14 O 0.7689(7) 0.7090(7) 1.1578(6) 0.048(3) Uani 1 1 d .
O11 O 0.5654(7) 0.5248(6) 1.2263(5) 0.036(3) Uiso 1 1 d .
N8 N 0.1667(9) 0.9998(9) 1.1739(7) 0.055(4) Uani 1 1 d .
O10 O 0.5703(8) 0.6975(8) 1.1940(6) 0.058(4) Uani 1 1 d .
N5 N 0.2955(9) 1.1227(9) 1.1763(8) 0.057(4) Uani 1 1 d .
N6 N 0.1623(10) 1.2387(8) 1.1930(8) 0.067(5) Uani 1 1 d .
N7 N 0.0380(8) 1.1203(7) 1.2013(8) 0.053(5) Uani 1 1 d .
O13 O 0.7275(9) 0.7114(9) 1.2410(6) 0.071(4) Uani 1 1 d .
C75 C -0.1625(9) 1.4421(10) 1.2041(6) 0.047(5) Uani 1 1 d D
O9 O 0.6028(10) 0.7240(9) 1.1004(8) 0.078(5) Uani 1 1 d .
O16 O 0.7603(7) 0.5262(6) 1.1530(5) 0.049(3) Uani 1 1 d .
N11 N 0.7824(12) 0.6274(9) 1.0406(7) 0.063(5) Uani 1 1 d .
C54 C 0.3436(10) 1.1814(9) 1.1803(9) 0.046(5) Uani 1 1 d .
O12 O 0.5846(8) 0.5335(7) 1.1320(7) 0.064(4) Uani 1 1 d .
O15 O 0.7433(8) 0.5319(8) 1.2501(7) 0.062(4) Uani 1 1 d .
C51 C 0.3440(11) 1.0595(10) 1.1684(7) 0.045(4) Uiso 1 1 d .
O2 O 0.7723(8) 0.1843(8) 0.0001(7) 0.066(4) Uani 1 1 d .
C47 C 0.3840(10) 0.9187(9) 1.1616(7) 0.059(6) Uani 1 1 d D
O6 O 0.9670(8) 0.3796(7) -0.0679(7) 0.063(4) Uani 1 1 d .
N1 N 0.5005(9) -0.2205(9) -0.0468(6) 0.046(4) Uani 1 1 d .
H1A H 0.4471 -0.2194 -0.0407 0.055 Uiso 1 1 calc R
C72 C -0.0508(9) 1.3196(9) 1.2082(5) 0.037(4) Uiso 1 1 d D
C61 C -0.0163(10) 1.1831(9) 1.2052(9) 0.051(5) Uani 1 1 d .
C70 C -0.0511(10) 0.9180(8) 1.1911(6) 0.041(4) Uani 1 1 d D
O5 O 0.9423(8) 0.3547(7) 0.0228(6) 0.057(4) Uani 1 1 d .
N2 N 0.3675(8) -0.1051(7) -0.0348(6) 0.038(3) Uani 1 1 d .
C44 C 0.4998(10) 0.7979(9) 1.1536(7) 0.059(6) Uani 1 1 d D
C62 C -0.0939(14) 1.1572(12) 1.2052(10) 0.065(6) Uani 1 1 d .
H62 H -0.1386 1.1908 1.2058 0.078 Uiso 1 1 calc R
C50 C 0.3193(13) 0.9813(11) 1.1664(9) 0.055(5) Uani 1 1 d .
N9 N 0.7466(7) 0.2615(8) 0.1147(6) 0.041(3) Uani 1 1 d .
C46 C 0.4225(9) 0.8946(8) 1.1111(8) 0.057(6) Uani 1 1 d D
H46 H 0.4096 0.9195 1.0785 0.068 Uiso 1 1 calc R
C60 C 0.0174(11) 1.2570(11) 1.2041(10) 0.052(5) Uani 1 1 d .
C45 C 0.4800(9) 0.8348(7) 1.1059(8) 0.046(5) Uani 1 1 d D
H45 H 0.5046 0.8201 1.0706 0.056 Uiso 1 1 calc R
C57 C 0.1994(14) 1.3658(10) 1.1969(10) 0.069(6) Uani 1 1 d .
H57 H 0.2311 1.4102 1.1966 0.083 Uiso 1 1 calc R
C55 C 0.3107(13) 1.2567(9) 1.1842(10) 0.067(7) Uani 1 1 d .
C85 C 0.7210(11) 0.1917(12) 0.1384(9) 0.062(6) Uani 1 1 d .
H85 H 0.7387 0.1465 0.1217 0.074 Uiso 1 1 calc R
O1 O 0.8122(8) 0.1789(6) -0.1044(6) 0.056(3) Uani 1 1 d .
C63 C -0.1027(11) 1.0791(12) 1.2044(8) 0.056(5) Uani 1 1 d .
H63 H -0.1507 1.0501 1.2063 0.068 Uiso 1 1 calc R
C64 C 0.0149(15) 0.9785(14) 1.1901(10) 0.073(7) Uani 1 1 d .
C73 C -0.0938(9) 1.3449(9) 1.2583(7) 0.071(7) Uani 1 1 d D
H73 H -0.0859 1.3224 1.2930 0.085 Uiso 1 1 calc R
C81 C 0.7139(11) 0.3318(11) 0.1359(9) 0.057(5) Uani 1 1 d .
H81 H 0.7300 0.3791 0.1160 0.068 Uiso 1 1 calc R
C65 C 0.0995(9) 0.9552(8) 1.1848(8) 0.039(4) Uani 1 1 d .
C69 C 0.2364(11) 0.9543(10) 1.1763(8) 0.047(5) Uani 1 1 d .
C56 C 0.2327(11) 1.2802(9) 1.1901(9) 0.051(5) Uani 1 1 d .
C59 C 0.0944(10) 1.2815(10) 1.2057(7) 0.037(4) Uani 1 1 d .
C43 C 0.5621(11) 0.7416(12) 1.1501(12) 0.058(6) Uani 1 1 d .
N3 N 0.2410(10) -0.2196(8) -0.0206(7) 0.058(5) Uani 1 1 d .
H3A H 0.2944 -0.2179 -0.0264 0.070 Uiso 1 1 calc R
C95 C -0.1155(11) 0.8260(10) 1.1454(8) 0.077(7) Uani 1 1 d D
H95 H -0.1205 0.8037 1.1126 0.092 Uiso 1 1 calc R
C52 C 0.4302(9) 1.0801(10) 1.1662(8) 0.047(5) Uani 1 1 d .
H52 H 0.4764 1.0480 1.1618 0.057 Uiso 1 1 calc R
C67 C 0.1262(12) 0.8782(12) 1.1732(9) 0.061(5) Uani 1 1 d .
H67 H 0.0924 0.8362 1.1710 0.073 Uiso 1 1 calc R
C48 C 0.3985(12) 0.8820(10) 1.2112(9) 0.087(9) Uani 1 1 d D
H48 H 0.3710 0.8943 1.2464 0.105 Uiso 1 1 calc R
C58 C 0.1241(11) 1.3618(12) 1.2025(11) 0.072(7) Uani 1 1 d .
H58 H 0.0894 1.4047 1.2045 0.086 Uiso 1 1 calc R
C88 C 0.8975(11) 0.6440(11) 0.9344(10) 0.060(6) Uani 1 1 d .
N4 N 0.3677(8) -0.3317(10) -0.0427(7) 0.054(4) Uani 1 1 d .
C28 C 0.1538(11) -0.0202(10) -0.0114(6) 0.055(5) Uani 1 1 d D
C86 C 0.8125(10) 0.6959(9) 1.0122(7) 0.043(4) Uani 1 1 d .
H86 H 0.7927 0.7412 1.0281 0.051 Uiso 1 1 calc R
C74 C -0.1495(11) 1.4055(9) 1.2544(8) 0.086(9) Uani 1 1 d D
H74 H -0.1796 1.4224 1.2876 0.103 Uiso 1 1 calc R
C53 C 0.4270(14) 1.1615(11) 1.1723(10) 0.076(7) Uani 1 1 d .
H53 H 0.4719 1.1945 1.1711 0.092 Uiso 1 1 calc R
C23 C 0.5256(11) -0.3632(11) -0.0516(9) 0.054(5) Uani 1 1 d .
C5 C 0.5855(11) -0.0220(12) -0.0494(9) 0.053(5) Uani 1 1 d .
C24 C 0.5425(12) -0.2832(11) -0.0508(8) 0.054(5) Uani 1 1 d .
O8 O 0.9676(8) 0.2015(8) -0.0480(7) 0.066(4) Uani 1 1 d .
C68 C 0.2114(10) 0.8782(9) 1.1660(8) 0.047(4) Uani 1 1 d .
H68 H 0.2462 0.8367 1.1564 0.057 Uiso 1 1 calc R
C89 C 0.8641(10) 0.5703(9) 0.9596(7) 0.042(4) Uani 1 1 d .
H89 H 0.8777 0.5256 0.9412 0.051 Uiso 1 1 calc R
C35 C 0.5843(11) -0.4273(11) -0.0530(8) 0.067(6) Uani 1 1 d D
C2 C 0.7076(13) 0.0912(12) -0.0479(11) 0.070(7) Uani 1 1 d .
C77 C -0.0626(9) 1.3549(9) 1.1569(6) 0.050(5) Uani 1 1 d D
H77 H -0.0323 1.3385 1.1235 0.060 Uiso 1 1 calc R
C31 C 0.0554(9) -0.5197(11) 0.0247(9) 0.077(7) Uani 1 1 d D
H31 H 0.0268 -0.5444 0.0581 0.093 Uiso 1 1 calc R
C1 C 0.7687(12) 0.1570(11) -0.0483(12) 0.067(7) Uani 1 1 d .
C76 C -0.1191(9) 1.4144(9) 1.1552(7) 0.050(5) Uani 1 1 d D
H76 H -0.1281 1.4362 1.1207 0.060 Uiso 1 1 calc R
C19 C 0.2974(13) -0.3855(14) -0.0308(12) 0.087(8) Uani 1 1 d .
C36 C 0.5969(9) -0.4609(8) -0.0016(9) 0.070(7) Uani 1 1 d D
H36 H 0.5688 -0.4437 0.0321 0.084 Uiso 1 1 calc R
C32 C 0.0375(9) -0.5460(8) -0.0235(6) 0.044(5) Uani 1 1 d D
C29 C 0.1500(11) -0.4240(10) -0.0194(6) 0.057(5) Uani 1 1 d D
C14 C 0.1874(10) -0.1543(10) -0.0144(10) 0.060(6) Uani 1 1 d .
C37 C 0.6532(9) -0.5214(8) -0.0029(8) 0.064(6) Uani 1 1 d D
H37 H 0.6616 -0.5458 0.0310 0.077 Uiso 1 1 calc R
C83 C 0.6358(12) 0.2586(10) 0.2181(8) 0.052(5) Uani 1 1 d .
C12 C 0.3004(13) -0.0608(12) -0.0194(11) 0.068(6) Uani 1 1 d .
O7 O 0.9285(7) 0.1714(7) 0.0442(6) 0.056(4) Uani 1 1 d .
C18 C 0.2147(11) -0.3629(13) -0.0240(8) 0.058(6) Uani 1 1 d .
C8 C 0.5220(10) -0.0799(9) -0.0456(9) 0.050(5) Uani 1 1 d .
C87 C 0.8675(11) 0.7039(12) 0.9642(10) 0.071(6) Uani 1 1 d .
H87 H 0.8864 0.7536 0.9504 0.086 Uiso 1 1 calc R
C11 C 0.3280(17) 0.0241(13) -0.0331(10) 0.085(8) Uani 1 1 d .
H11 H 0.2948 0.0674 -0.0367 0.102 Uiso 1 1 calc R
C49 C 0.4584(11) 0.8251(10) 1.2031(8) 0.074(7) Uani 1 1 d D
H49 H 0.4728 0.8018 1.2357 0.089 Uiso 1 1 calc R
C7 C 0.6513(10) 0.0709(9) -0.0010(7) 0.044(4) Uiso 1 1 d .
H7 H 0.6529 0.0938 0.0321 0.053 Uiso 1 1 calc R
C30 C 0.1103(10) -0.4616(9) 0.0306(8) 0.078(7) Uani 1 1 d D
H30 H 0.1194 -0.4491 0.0654 0.093 Uiso 1 1 calc R
C9 C 0.4365(16) -0.0557(13) -0.0384(11) 0.082(8) Uani 1 1 d .
C6 C 0.5876(13) 0.0131(11) -0.0021(11) 0.079(7) Uani 1 1 d .
H6 H 0.5480 0.0002 0.0301 0.094 Uiso 1 1 calc R
C25 C 0.6348(10) -0.2645(10) -0.0539(8) 0.050(5) Uani 1 1 d .
H25 H 0.6814 -0.2960 -0.0574 0.060 Uiso 1 1 calc R
C84 C 0.6626(11) 0.1906(9) 0.1929(7) 0.054(5) Uani 1 1 d .
H84 H 0.6429 0.1431 0.2110 0.064 Uiso 1 1 calc R
C26 C 0.6253(12) -0.1826(10) -0.0496(10) 0.059(6) Uani 1 1 d .
H26 H 0.6674 -0.1492 -0.0453 0.071 Uiso 1 1 calc R
C27 C 0.5460(14) -0.1603(12) -0.0529(11) 0.069(7) Uani 1 1 d .
C13 C 0.2177(11) -0.0803(10) -0.0163(9) 0.053(5) Uani 1 1 d .
C22 C 0.4339(14) -0.3847(11) -0.0407(10) 0.065(6) Uani 1 1 d .
C16 C 0.0999(10) -0.2599(9) -0.0054(9) 0.053(5) Uani 1 1 d .
H16 H 0.0515 -0.2884 -0.0035 0.064 Uiso 1 1 calc R
C40 C 0.6275(11) -0.4533(9) -0.1031(9) 0.068(6) Uani 1 1 d D
H40 H 0.6167 -0.4309 -0.1370 0.082 Uiso 1 1 calc R
C10 C 0.4140(12) 0.0216(10) -0.0391(11) 0.074(7) Uani 1 1 d .
H10 H 0.4497 0.0640 -0.0429 0.088 Uiso 1 1 calc R
C39 C 0.6854(11) -0.5109(9) -0.1038(7) 0.059(5) Uani 1 1 d D
H39 H 0.7158 -0.5256 -0.1377 0.071 Uiso 1 1 calc R
C20 C 0.3235(13) -0.4609(12) -0.0389(11) 0.070(6) Uani 1 1 d .
H20 H 0.2878 -0.5019 -0.0404 0.084 Uiso 1 1 calc R
C41 C 0.9760(10) 0.3889(10) -0.0214(10) 0.047(5) Uani 1 1 d .
C3 C 0.7039(11) 0.0543(11) -0.0954(9) 0.060(5) Uani 1 1 d .
H3 H 0.7414 0.0690 -0.1284 0.072 Uiso 1 1 calc R
C21 C 0.4091(14) -0.4680(10) -0.0444(10) 0.071(7) Uani 1 1 d .
H21 H 0.4422 -0.5118 -0.0491 0.085 Uiso 1 1 calc R
C38 C 0.6978(10) -0.5471(8) -0.0528(6) 0.062(6) Uani 1 1 d D
C82 C 0.6606(12) 0.3294(12) 0.1841(10) 0.066(6) Uani 1 1 d .
H82 H 0.6380 0.3757 0.1966 0.079 Uiso 1 1 calc R
C15 C 0.1067(13) -0.1844(12) 0.0000(10) 0.070(6) Uani 1 1 d .
H15 H 0.0610 -0.1539 0.0125 0.084 Uiso 1 1 calc R
C90 C 0.8117(10) 0.5663(10) 1.0116(8) 0.046(4) Uani 1 1 d .
H90 H 0.7950 0.5171 1.0281 0.055 Uiso 1 1 calc R
C33 C 0.0745(14) -0.5022(12) -0.0719(7) 0.095(9) Uani 1 1 d D
H33 H 0.0604 -0.5107 -0.1062 0.114 Uiso 1 1 calc R
C34 C 0.1321(10) -0.4461(10) -0.0693(7) 0.059(5) Uani 1 1 d D
H34 H 0.1607 -0.4217 -0.1028 0.071 Uiso 1 1 calc R
C17 C 0.1909(12) -0.2895(12) -0.0155(10) 0.064(6) Uani 1 1 d .
C100 C 0.9587(13) 0.6466(11) 0.8796(10) 0.059(5) Uani 1 1 d .
C103 C 0.5864(12) 0.2552(12) 0.2721(10) 0.067(6) Uani 1 1 d .
C99 C 0.5930(13) 0.3160(9) 0.3074(9) 0.067(6) Uani 1 1 d .
H99 H 0.6305 0.3557 0.2923 0.080 Uiso 1 1 calc R
C102 C 1.0206(13) 0.7037(16) 0.8689(11) 0.093(8) Uani 1 1 d .
H102 H 1.0236 0.7364 0.8970 0.111 Uiso 1 1 calc R
C98 C 0.5249(11) 0.1973(10) 0.2897(9) 0.061(5) Uani 1 1 d .
H98 H 0.5176 0.1574 0.2677 0.073 Uiso 1 1 calc R
Ni1 Ni 0.3377(2) 0.21367(18) 0.46225(14) 0.0711(9) Uani 1 1 d .
O17 O 0.4309(8) 0.2716(7) 0.4298(6) 0.073(4) Uani 1 1 d .
C3A C 0.4774(11) 0.2652(10) 0.3787(8) 0.050(4) Uani 1 1 d .
C4A C 0.5481(13) 0.3227(11) 0.3640(9) 0.064(5) Uani 1 1 d .
C1A C 0.4738(11) 0.2046(10) 0.3447(8) 0.059(5) Uani 1 1 d .
O18 O 0.3309(7) 0.2738(7) 0.5190(5) 0.063(3) Uani 1 1 d .
C9W C 0.1973(19) 0.1655(17) 0.5401(15) 0.126(12) Uani 1 1 d .
H9W H 0.1547 0.1293 0.5517 0.152 Uiso 1 1 calc R
N14 N 0.2399(11) 0.1629(10) 0.4915(8) 0.085(5) Uani 1 1 d .
C2A C 0.4017(14) 0.1502(12) 0.3632(9) 0.077(6) Uani 1 1 d .
H2A H 0.3968 0.1125 0.3388 0.093 Uiso 1 1 calc R
C8W C 0.2092(14) 0.2193(14) 0.5781(12) 0.086(7) Uani 1 1 d .
C4W C 0.2816(11) 0.3334(10) 0.6079(7) 0.059(5) Uani 1 1 d .
N13 N 0.3458(10) 0.1482(9) 0.4077(6) 0.071(4) Uani 1 1 d .
Ni2 Ni 1.1347(2) 0.6145(2) 0.66974(16) 0.0839(11) Uani 1 1 d .
O19 O 1.1351(9) 0.6641(7) 0.7328(7) 0.090(5) Uani 1 1 d .
C11A C 1.0796(12) 0.7149(14) 0.8173(9) 0.073(6) Uani 1 1 d .
N1Q N 1.0407(11) 0.5551(11) 0.6993(9) 0.090(5) Uani 1 1 d .
O20 O 1.2322(9) 0.6640(9) 0.6474(7) 0.093(5) Uani 1 1 d .
N2Q N 1.1315(12) 0.5747(11) 0.6053(9) 0.091(5) Uani 1 1 d .
C15W C 0.0949(10) 0.2683(10) 0.7245(8) 0.069(6) Uani 1 1 d D
C3W C -0.0577(9) 0.8846(9) 1.1424(7) 0.049(5) Uani 1 1 d D
H3W H -0.0240 0.9013 1.1083 0.058 Uiso 1 1 calc R
C13W C 0.0275(12) 0.2188(10) 0.7379(8) 0.093(9) Uani 1 1 d D
H13W H 0.0217 0.1798 0.7148 0.111 Uiso 1 1 calc R
C7W C 0.1480(17) 0.2205(13) 0.6284(10) 0.089(8) Uani 1 1 d .
H7W H 0.1007 0.1897 0.6327 0.107 Uiso 1 1 calc R
C14W C 0.5578(15) 0.3860(13) 0.4008(10) 0.085(7) Uani 1 1 d .
C2W C -0.1011(9) 0.8927(8) 1.2422(7) 0.059(5) Uani 1 1 d D
H2W H -0.0964 0.9152 1.2749 0.070 Uiso 1 1 calc R
C16W C 0.3518(18) 0.387(2) 0.5994(13) 0.127(11) Uani 1 1 d D
C6W C 0.1570(11) 0.2667(12) 0.6714(8) 0.064(5) Uani 1 1 d .
C1W C -0.0142(11) 1.0522(10) 1.1997(7) 0.040(4) Uani 1 1 d .
C5W C 0.2235(11) 0.3321(12) 0.6561(8) 0.069(5) Uani 1 1 d .
H5W H 0.2236 0.3710 0.6803 0.082 Uiso 1 1 calc R
C1S C -0.1662(9) 0.7992(8) 1.1955(6) 0.039(4) Uani 1 1 d D
C2S C -0.1580(11) 0.8335(10) 1.2439(8) 0.084(8) Uani 1 1 d D
H2S H -0.1914 0.8164 1.2780 0.101 Uiso 1 1 calc R
C3S C 1.050(2) 0.5413(13) 0.6004(15) 0.138(14) Uani 1 1 d .
H3S H 1.0103 0.5834 0.5964 0.165 Uiso 1 1 calc R
C6S C 0.9368(14) 0.4695(13) 0.6727(10) 0.096(7) Uiso 1 1 d D
C5S C 1.0513(15) 0.4856(12) 0.5521(11) 0.100(7) Uiso 1 1 d D
C4S C 1.0257(13) 0.4976(11) 0.6630(9) 0.076(6) Uani 1 1 d .
H4S H 1.0627 0.4534 0.6665 0.091 Uiso 1 1 calc R
C1D C 0.3782(9) 1.3213(9) 1.1853(7) 0.057(5) Uani 1 1 d D
C12D C 0.1095(11) -0.0027(12) 0.0410(8) 0.077(8) Uani 1 1 d D
H12D H 0.1202 -0.0284 0.0739 0.092 Uiso 1 1 calc R
C14D C 0.0776(13) 0.0836(13) -0.0574(10) 0.109(10) Uani 1 1 d D
H14D H 0.0689 0.1116 -0.0901 0.130 Uiso 1 1 calc R
C7D C 0.6336(15) 0.4380(12) 0.3697(12) 0.114(9) Uani 1 1 d .
H7DA H 0.6221 0.4609 0.3348 0.171 Uiso 1 1 calc R
H7DB H 0.6825 0.4066 0.3625 0.171 Uiso 1 1 calc R
H7DC H 0.6427 0.4781 0.3929 0.171 Uiso 1 1 calc R
C5D C 0.4856(18) 0.4425(16) 0.4093(12) 0.132(11) Uani 1 1 d .
H5DA H 0.4762 0.4638 0.3734 0.197 Uiso 1 1 calc R
H5DB H 0.4987 0.4836 0.4304 0.197 Uiso 1 1 calc R
H5DC H 0.4365 0.4157 0.4293 0.197 Uiso 1 1 calc R
C13D C 0.1350(12) 0.0246(10) -0.0576(8) 0.102(10) Uani 1 1 d D
H13D H 0.1646 0.0135 -0.0927 0.123 Uiso 1 1 calc R
C8D C 0.3489(14) 0.4365(13) 0.5476(11) 0.095(7) Uani 1 1 d .
H8DA H 0.3507 0.4048 0.5168 0.143 Uiso 1 1 calc R
H8DB H 0.3957 0.4713 0.5396 0.143 Uiso 1 1 calc R
H8DC H 0.2985 0.4659 0.5526 0.143 Uiso 1 1 calc R
C4D C 0.5753(13) 0.3506(12) 0.4564(9) 0.081(6) Uani 1 1 d .
H4DA H 0.6240 0.3190 0.4498 0.122 Uiso 1 1 calc R
H4DB H 0.5287 0.3192 0.4754 0.122 Uiso 1 1 calc R
H4DC H 0.5841 0.3912 0.4794 0.122 Uiso 1 1 calc R
C6E C 1.2254(18) 0.7465(19) 0.7971(13) 0.136(12) Uani 1 1 d .
H6EA H 1.2301 0.7068 0.7713 0.204 Uiso 1 1 calc R
H6EB H 1.2363 0.7247 0.8326 0.204 Uiso 1 1 calc R
H6EC H 1.2649 0.7871 0.7822 0.204 Uiso 1 1 calc R
C3E C 1.1374(15) 0.7797(18) 0.8056(11) 0.104(8) Uani 1 1 d D
C1E C 0.2112(18) 0.1127(15) 0.4548(11) 0.107(9) Uani 1 1 d .
H1E H 0.1813 0.0696 0.4787 0.129 Uiso 1 1 calc R
C5E C 1.1316(14) 0.8262(14) 0.7521(11) 0.106(9) Uani 1 1 d D
H5EA H 1.1459 0.7944 0.7212 0.159 Uiso 1 1 calc R
H5EB H 1.1693 0.8695 0.7468 0.159 Uiso 1 1 calc R
H5EC H 1.0759 0.8448 0.7539 0.159 Uiso 1 1 calc R
C2E C 0.279(2) 0.0781(17) 0.4145(15) 0.144(13) Uani 1 1 d .
H2E H 0.2648 0.0628 0.3796 0.173 Uiso 1 1 calc R
C10B C -0.0313(10) 0.2273(10) 0.7859(7) 0.068(6) Uani 1 1 d D
H10B H -0.0807 0.1993 0.7907 0.081 Uiso 1 1 calc R
N10 N -0.0215(11) 0.2746(8) 0.8269(6) 0.073(5) Uani 1 1 d D
C11B C 0.0359(11) 0.3342(11) 0.8081(8) 0.093(8) Uani 1 1 d D
H11B H 0.0342 0.3786 0.8275 0.112 Uiso 1 1 calc R
C12A C 0.0958(13) 0.3268(13) 0.7600(8) 0.132(11) Uani 1 1 d D
H12A H 0.1388 0.3631 0.7512 0.158 Uiso 1 1 calc R
C10C C 0.0340(12) 0.0974(11) -0.0044(8) 0.057(5) Uani 1 1 d D
C42B C 0.9720(12) 0.1666(9) -0.0017(9) 0.046(5) Uani 1 1 d .
C17C C 0.0494(11) 0.0541(10) 0.0426(8) 0.071(7) Uani 1 1 d D
H17C H 0.0175 0.0635 0.0773 0.085 Uiso 1 1 calc R
C3DA C 0.4098(13) 1.3615(13) 1.1344(8) 0.081(7) Uani 1 1 d D
H3DA H 0.3907 1.3491 1.1026 0.097 Uiso 1 1 calc R
C2DA C 0.3960(10) 1.3444(9) 1.2346(8) 0.065(6) Uani 1 1 d D
H2DA H 0.3732 1.3188 1.2692 0.077 Uiso 1 1 calc R
C93A C 0.4488(8) 1.4068(9) 1.2306(7) 0.050(5) Uani 1 1 d D
H93A H 0.4589 1.4264 1.2632 0.059 Uiso 1 1 calc R
C91A C 0.4871(11) 1.4407(11) 1.1789(7) 0.061(6) Uani 1 1 d D
C78B C 0.5507(12) 0.5047(10) 1.1801(8) 0.046(5) Uani 1 1 d .
C92A C 0.4689(13) 1.4197(9) 1.1290(7) 0.074(7) Uani 1 1 d D
H92A H 0.4945 1.4430 1.0942 0.089 Uiso 1 1 calc R
C1X C 0.7800(13) 0.5053(11) 1.2031(9) 0.059(5) Uani 1 1 d .
C2X C 0.4319(15) 0.342(2) 0.5870(17) 0.20(2) Uani 1 1 d D
H2XA H 0.4325 0.3140 0.5545 0.300 Uiso 1 1 calc R
H2XB H 0.4363 0.3067 0.6187 0.300 Uiso 1 1 calc R
H2XC H 0.4780 0.3779 0.5798 0.300 Uiso 1 1 calc R
C11F C 0.2741(14) 0.2712(11) 0.5704(12) 0.086(8) Uani 1 1 d .
C13F C 1.2827(12) 0.6573(12) 0.5942(10) 0.071(6) Uani 1 1 d .
C12F C 1.0749(11) 0.6635(13) 0.7792(11) 0.074(6) Uani 1 1 d .
C15F C 1.1770(12) 0.5968(12) 0.5510(9) 0.078(6) Uani 1 1 d .
H15F H 1.1550 0.5936 0.5188 0.093 Uiso 1 1 calc R
C10A C 0.9998(14) 0.5537(15) 0.7538(10) 0.081(6) Uani 1 1 d .
H10A H 0.9627 0.5126 0.7656 0.097 Uiso 1 1 calc R
C101 C 0.9574(12) 0.6005(13) 0.8402(10) 0.069(6) Uani 1 1 d .
H101 H 0.9165 0.5622 0.8483 0.083 Uiso 1 1 calc R
C1G C 1.0048(13) 0.6009(14) 0.7917(9) 0.073(6) Uani 1 1 d .
C2G C 1.0981(14) 0.4187(12) 0.5491(10) 0.094(7) Uiso 1 1 d D
H2G H 1.1321 0.4043 0.5746 0.113 Uiso 1 1 calc R
C3G C 0.9841(18) 0.4500(19) 0.4704(14) 0.167(14) Uiso 1 1 d D
H3G H 0.9453 0.4609 0.4476 0.200 Uiso 1 1 calc R
C6G C 0.7717(12) 0.7359(11) 1.2003(9) 0.049(5) Uiso 1 1 d .
C7G C 0.348(3) 0.4372(16) 0.6505(15) 0.20(2) Uani 1 1 d .
H7GA H 0.2978 0.4663 0.6558 0.299 Uiso 1 1 calc R
H7GB H 0.3950 0.4723 0.6430 0.299 Uiso 1 1 calc R
H7GC H 0.3503 0.4041 0.6838 0.299 Uiso 1 1 calc R
C5GA C 1.2583(14) 0.6240(13) 0.5492(11) 0.080(6) Uani 1 1 d .
C4GA C 1.3657(15) 0.6938(15) 0.5881(12) 0.088(7) Uani 1 1 d .
C9XA C 1.409(3) 0.6888(16) 0.5367(15) 0.144(15) Uani 1 1 d .
H9XA H 1.4633 0.7068 0.5317 0.173 Uiso 1 1 calc R
C8XA C 1.3082(13) 0.6338(11) 0.4973(9) 0.074(5) Uani 1 1 d .
H8XA H 1.2884 0.6211 0.4659 0.088 Uiso 1 1 calc R
C7XA C 1.3895(14) 0.6630(12) 0.4911(12) 0.077(6) Uani 1 1 d .
C6XA C 1.4479(12) 0.6545(11) 0.4333(9) 0.076(7) Uani 1 1 d D
C5XA C 1.4192(11) 0.6431(11) 0.3853(7) 0.094(8) Uani 1 1 d D
H5XA H 1.3620 0.6431 0.3870 0.113 Uiso 1 1 calc R
C11D C 1.5323(11) 0.6619(10) 0.4284(8) 0.084(7) Uani 1 1 d D
H11D H 1.5542 0.6722 0.4596 0.101 Uiso 1 1 calc R
C4XA C 1.4702(7) 0.6318(10) 0.3346(7) 0.066(5) Uani 1 1 d D
H4XA H 1.4481 0.6232 0.3031 0.079 Uiso 1 1 calc R
C3XA C 1.5851(11) 0.6543(13) 0.3776(7) 0.089(8) Uani 1 1 d D
H3XA H 1.6417 0.6633 0.3743 0.106 Uiso 1 1 calc R
N12 N 1.5551(7) 0.6336(9) 0.3318(7) 0.062(5) Uani 1 1 d D
C1C C 1.4004(17) 0.7210(16) 0.6344(14) 0.124(12) Uani 1 1 d D
C3C C 1.393(2) 0.658(2) 0.6859(15) 0.163(14) Uani 1 1 d .
H3CA H 1.4243 0.6130 0.6744 0.244 Uiso 1 1 calc R
H3CB H 1.3356 0.6435 0.6990 0.244 Uiso 1 1 calc R
H3CC H 1.4142 0.6788 0.7157 0.244 Uiso 1 1 calc R
C19C C 0.920(2) 0.3931(15) 0.6924(13) 0.143(11) Uiso 1 1 d D
H19C H 0.9611 0.3574 0.6979 0.172 Uiso 1 1 calc R
C2C C 1.4906(17) 0.746(2) 0.6238(15) 0.167(14) Uani 1 1 d D
H2CA H 1.5253 0.7019 0.6140 0.250 Uiso 1 1 calc R
H2CB H 1.5031 0.7651 0.6571 0.250 Uiso 1 1 calc R
H2CC H 1.5008 0.7856 0.5935 0.250 Uiso 1 1 calc R
C5C C 0.1597(16) 0.1446(15) 0.4246(11) 0.115(9) Uiso 1 1 d D
C4C C 0.8688(16) 0.5170(16) 0.6727(10) 0.116(9) Uiso 1 1 d D
H4C H 0.8798 0.5692 0.6615 0.139 Uiso 1 1 calc R
C4 C 0.6459(14) -0.0043(12) -0.0963(11) 0.079(7) Uani 1 1 d .
H4 H 0.6483 -0.0310 -0.1283 0.094 Uiso 1 1 calc R
C16C C 0.999(2) 0.493(3) 0.5133(12) 0.26(3) Uiso 1 1 d D
H16C H 0.9664 0.5368 0.5170 0.318 Uiso 1 1 calc R
C12C C 1.0905(17) 0.3750(15) 0.5055(11) 0.126(9) Uiso 1 1 d D
H12C H 1.1246 0.3318 0.5009 0.151 Uiso 1 1 calc R
C9C C 1.349(2) 0.7903(18) 0.6526(18) 0.31(4) Uani 1 1 d D
H9CA H 1.2911 0.7759 0.6612 0.462 Uiso 1 1 calc R
H9CB H 1.3578 0.8311 0.6228 0.462 Uiso 1 1 calc R
H9CC H 1.3649 0.8081 0.6854 0.462 Uiso 1 1 calc R
C11C C 1.038(2) 0.388(2) 0.4682(14) 0.24(2) Uiso 1 1 d D
H11C H 1.0389 0.3545 0.4403 0.288 Uiso 1 1 calc R
C4E C 1.124(3) 0.850(3) 0.840(2) 0.25(3) Uani 1 1 d .
H4EA H 1.0702 0.8712 0.8395 0.378 Uiso 1 1 calc R
H4EB H 1.1660 0.8885 0.8251 0.378 Uiso 1 1 calc R
H4EC H 1.1283 0.8342 0.8786 0.378 Uiso 1 1 calc R
Cd5 Cd 0.1605(2) 1.1095(2) 1.2218(2) 0.1100(9) Uani 0.50 1 d P
C7R C 0.1205(19) 0.2229(17) 0.3497(14) 0.140(11) Uiso 1 1 d D
H7R H 0.1390 0.2475 0.3140 0.168 Uiso 1 1 calc R
C4R C 0.0757(16) 0.1480(15) 0.4460(13) 0.125(9) Uiso 1 1 d D
H4R H 0.0564 0.1208 0.4805 0.150 Uiso 1 1 calc R
C6R C 0.039(2) 0.238(2) 0.3722(16) 0.170(14) Uiso 1 1 d D
H6R H 0.0041 0.2734 0.3577 0.204 Uiso 1 1 calc R
C2R C 0.766(2) 0.418(2) 0.7037(16) 0.185(16) Uiso 1 1 d D
H2R H 0.7118 0.3989 0.7136 0.222 Uiso 1 1 calc R
C5R C 0.018(3) 0.1883(19) 0.4207(16) 0.24(2) Uiso 1 1 d D
H5R H -0.0384 0.1821 0.4370 0.290 Uiso 1 1 calc R
C8R C 0.1802(19) 0.1784(17) 0.3704(12) 0.142(11) Uiso 1 1 d D
H8R H 0.2324 0.1716 0.3485 0.170 Uiso 1 1 calc R
C1R C 0.786(2) 0.495(3) 0.6876(15) 0.27(3) Uiso 1 1 d D
H1R H 0.7448 0.5321 0.6869 0.323 Uiso 1 1 calc R
C3R C 0.8365(19) 0.375(2) 0.7031(15) 0.169(14) Uiso 1 1 d D
H3R H 0.8256 0.3223 0.7118 0.203 Uiso 1 1 calc R
C1Y C 0.3334(18) 0.0082(18) 0.4511(12) 0.119(9) Uiso 1 1 d D
C2Y C 0.402(2) 0.012(3) 0.4756(15) 0.248(16) Uiso 1 1 d DU
H2Y H 0.4306 0.0590 0.4723 0.298 Uiso 1 1 calc R
C4Y C 0.392(3) -0.122(2) 0.5128(15) 0.193(17) Uiso 1 1 d D
H4Y H 0.4100 -0.1621 0.5354 0.232 Uiso 1 1 calc R
C6Y C 0.302(3) -0.066(2) 0.4617(19) 0.24(2) Uiso 1 1 d D
H6Y H 0.2531 -0.0718 0.4482 0.290 Uiso 1 1 calc R
C3Y C 0.432(2) -0.051(3) 0.5047(18) 0.248(16) Uiso 1 1 d DU
H3Y H 0.4794 -0.0453 0.5192 0.298 Uiso 1 1 calc R
C5Y C 0.325(3) -0.135(2) 0.487(2) 0.27(3) Uiso 1 1 d D
H5Y H 0.2997 -0.1828 0.4877 0.321 Uiso 1 1 calc R
Cd5' Cd 0.1712(2) 1.1243(2) 1.1514(2) 0.1100(9) Uani 0.50 1 d P
C97A C 0.7621(9) -0.6122(9) -0.0517(9) 0.072(8) Uani 1 1 d D
O3A O 0.7743(9) -0.6333(8) -0.0057(8) 0.071(4) Uani 1 1 d .
O4A O 0.7896(8) -0.6375(8) -0.0960(6) 0.067(4) Uani 1 1 d .

loop_
_atom_site_aniso_label
_atom_site_aniso_U_11
_atom_site_aniso_U_22
_atom_site_aniso_U_33
_atom_site_aniso_U_23
_atom_site_aniso_U_13
_atom_site_aniso_U_12
Cd1 0.0285(6) 0.0244(6) 0.0735(9) -0.0117(6) 0.0091(6) -0.0059(5)
Cd2 0.0251(6) 0.0199(5) 0.0765(9) -0.0099(6) 0.0085(6) -0.0041(4)
Cd3 0.0348(7) 0.0297(6) 0.0689(9) -0.0068(6) 0.0138(6) -0.0021(5)
Cd4 0.0375(7) 0.0255(6) 0.0748(10) -0.0097(6) 0.0152(6) -0.0031(5)
O14 0.031(6) 0.039(6) 0.069(9) 0.007(6) 0.001(6) -0.019(5)
N8 0.040(9) 0.045(9) 0.079(11) -0.006(8) -0.011(7) -0.013(7)
O10 0.035(7) 0.050(8) 0.082(10) -0.008(8) 0.001(7) -0.002(6)
N5 0.035(8) 0.042(9) 0.086(12) -0.016(8) 0.011(8) 0.018(7)
N6 0.059(11) 0.021(7) 0.119(15) -0.020(8) -0.004(10) -0.013(7)
N7 0.013(6) 0.018(7) 0.127(14) -0.002(8) -0.015(7) -0.005(5)
O13 0.069(9) 0.081(10) 0.047(8) 0.000(7) 0.027(6) -0.016(7)
C75 0.031(9) 0.058(12) 0.050(11) 0.014(10) -0.014(8) 0.006(8)
O9 0.064(10) 0.057(9) 0.108(13) -0.005(9) -0.007(9) -0.024(7)
O16 0.045(7) 0.033(6) 0.058(8) 0.011(6) 0.013(6) 0.019(5)
N11 0.101(13) 0.031(8) 0.044(9) 0.016(7) 0.011(9) 0.000(8)
C54 0.035(9) 0.011(7) 0.093(14) -0.012(7) -0.013(9) 0.004(6)
O12 0.043(8) 0.044(7) 0.109(13) -0.013(8) -0.024(8) -0.013(6)
O15 0.041(7) 0.060(8) 0.091(11) -0.019(8) -0.023(7) 0.003(6)
O2 0.042(7) 0.062(8) 0.099(11) -0.041(8) -0.007(7) 0.010(6)
C47 0.032(9) 0.016(8) 0.13(2) -0.020(10) -0.017(11) 0.013(7)
O6 0.048(7) 0.035(6) 0.100(11) -0.025(7) 0.010(7) -0.008(5)
N1 0.044(9) 0.043(9) 0.053(9) -0.019(7) -0.009(7) -0.005(7)
C61 0.026(8) 0.023(8) 0.091(14) -0.022(8) 0.027(8) 0.001(6)
C70 0.044(10) 0.014(7) 0.061(11) -0.006(7) 0.001(8) 0.004(7)
O5 0.064(9) 0.047(7) 0.052(8) 0.008(6) 0.005(7) -0.011(6)
N2 0.029(7) 0.015(6) 0.066(9) -0.015(6) 0.008(6) 0.001(5)
C44 0.032(10) 0.027(10) 0.113(19) -0.017(11) 0.006(11) -0.008(8)
C62 0.061(13) 0.046(12) 0.092(16) -0.041(11) -0.010(11) 0.008(10)
C50 0.057(12) 0.037(10) 0.068(14) -0.009(9) -0.004(10) 0.003(9)
N9 0.016(6) 0.040(8) 0.061(9) 0.001(7) 0.003(6) -0.002(5)
C46 0.054(13) 0.035(10) 0.075(15) 0.006(10) 0.000(11) -0.016(9)
C60 0.023(8) 0.043(10) 0.090(15) -0.017(10) -0.009(8) -0.004(7)
C45 0.046(11) 0.014(7) 0.075(13) 0.009(8) -0.006(9) 0.000(7)
C57 0.072(15) 0.022(9) 0.109(18) -0.013(10) -0.003(12) 0.005(9)
C55 0.057(12) 0.011(7) 0.122(19) 0.001(9) 0.005(12) 0.012(8)
C85 0.043(11) 0.053(12) 0.080(15) 0.001(11) 0.009(10) 0.010(9)
O1 0.053(7) 0.033(6) 0.076(9) -0.020(6) 0.012(6) -0.017(5)
C63 0.030(9) 0.073(14) 0.061(12) -0.005(10) 0.006(8) -0.016(9)
C64 0.076(16) 0.066(15) 0.073(15) -0.009(12) 0.001(12) -0.006(12)
C73 0.046(12) 0.075(15) 0.085(16) 0.031(13) -0.009(11) 0.020(11)
C81 0.046(11) 0.047(11) 0.071(14) -0.006(10) 0.004(10) 0.018(9)
C65 0.020(7) 0.013(7) 0.090(13) -0.009(8) -0.021(8) 0.001(6)
C69 0.036(10) 0.034(9) 0.074(13) -0.016(9) -0.011(9) 0.000(8)
C56 0.045(11) 0.019(8) 0.092(14) -0.017(8) -0.014(10) -0.012(8)
C59 0.031(8) 0.037(9) 0.044(9) -0.018(7) -0.009(6) 0.008(7)
C43 0.022(9) 0.047(12) 0.104(18) -0.001(12) -0.008(10) -0.017(8)
N3 0.043(9) 0.034(8) 0.089(12) -0.012(8) 0.012(8) -0.020(7)
C95 0.066(13) 0.052(11) 0.105(18) -0.019(11) 0.006(11) 0.014(9)
C52 0.013(7) 0.040(9) 0.083(13) 0.009(8) 0.001(7) -0.008(6)
C67 0.046(11) 0.057(12) 0.082(14) -0.015(10) -0.011(9) -0.003(9)
C48 0.083(15) 0.061(13) 0.14(2) -0.058(14) -0.069(16) 0.061(12)
C58 0.024(10) 0.048(12) 0.14(2) -0.016(12) 0.005(11) 0.005(8)
C88 0.043(11) 0.040(10) 0.093(17) -0.012(11) -0.003(11) 0.005(8)
N4 0.023(7) 0.076(11) 0.061(10) -0.005(8) 0.000(6) 0.007(7)
C28 0.052(11) 0.066(13) 0.041(10) 0.011(9) -0.002(8) -0.016(9)
C86 0.050(10) 0.034(9) 0.042(10) -0.012(7) 0.000(8) -0.005(7)
C74 0.054(14) 0.049(13) 0.15(3) -0.052(15) 0.013(15) 0.003(11)
C53 0.059(12) 0.040(11) 0.111(18) 0.011(11) 0.026(11) 0.019(9)
C23 0.039(10) 0.041(10) 0.077(14) -0.002(10) -0.001(9) -0.003(8)
C5 0.039(10) 0.062(12) 0.057(11) -0.020(10) -0.001(9) -0.008(9)
C24 0.057(11) 0.049(11) 0.062(12) 0.008(9) -0.030(10) -0.001(9)
O8 0.051(8) 0.045(8) 0.100(12) 0.001(8) -0.007(8) -0.005(6)
C68 0.032(8) 0.027(8) 0.078(13) -0.003(8) 0.000(8) -0.004(6)
C89 0.048(10) 0.022(8) 0.048(10) 0.006(7) 0.011(8) -0.014(7)
C35 0.049(10) 0.040(10) 0.109(18) -0.008(10) -0.007(10) -0.002(8)
C2 0.048(11) 0.053(12) 0.108(18) -0.039(12) 0.003(11) -0.003(9)
C77 0.038(10) 0.057(12) 0.045(11) 0.008(9) 0.011(8) -0.002(9)
C31 0.026(9) 0.083(16) 0.13(2) -0.015(15) -0.015(11) -0.022(9)
C1 0.042(10) 0.038(9) 0.13(2) -0.040(11) -0.025(11) 0.017(7)
C76 0.044(11) 0.060(12) 0.048(11) 0.009(9) -0.020(9) -0.008(9)
C19 0.045(12) 0.081(16) 0.13(2) 0.039(15) -0.017(13) 0.019(11)
C36 0.050(12) 0.039(11) 0.13(2) -0.042(12) -0.027(13) 0.007(9)
C32 0.028(8) 0.022(8) 0.072(13) -0.009(8) 0.016(8) -0.005(6)
C29 0.063(12) 0.038(10) 0.060(11) -0.003(8) 0.014(9) -0.010(8)
C14 0.027(8) 0.039(9) 0.110(16) -0.007(9) -0.002(8) -0.012(7)
C37 0.044(11) 0.034(10) 0.109(18) -0.013(11) -0.001(11) 0.020(9)
C83 0.058(12) 0.036(10) 0.056(12) -0.012(9) 0.008(10) -0.011(9)
C12 0.048(12) 0.054(13) 0.097(17) -0.004(12) 0.001(11) 0.005(10)
O7 0.034(6) 0.040(7) 0.087(10) 0.002(6) 0.003(7) 0.023(5)
C18 0.041(10) 0.077(15) 0.057(11) -0.012(10) -0.006(8) -0.031(10)
C8 0.030(9) 0.018(8) 0.101(15) -0.012(9) -0.008(9) -0.002(7)
C87 0.043(11) 0.069(14) 0.094(17) -0.031(12) 0.019(11) -0.002(10)
C11 0.105(19) 0.052(12) 0.085(16) -0.021(11) 0.017(13) -0.004(12)
C49 0.094(18) 0.051(12) 0.080(16) 0.002(11) -0.026(14) -0.002(12)
C30 0.073(14) 0.058(12) 0.093(16) -0.010(11) 0.011(12) -0.021(10)
C9 0.097(18) 0.048(13) 0.084(17) -0.007(12) 0.026(13) 0.008(12)
C6 0.065(14) 0.043(11) 0.108(18) 0.032(12) 0.017(12) -0.013(10)
C25 0.024(8) 0.037(9) 0.079(13) 0.005(9) 0.010(8) -0.001(7)
C84 0.077(13) 0.022(8) 0.045(10) 0.017(7) 0.020(9) 0.003(8)
C26 0.045(11) 0.027(9) 0.106(17) -0.017(10) -0.011(11) -0.006(8)
C27 0.054(13) 0.044(12) 0.100(18) -0.007(12) 0.012(12) 0.015(10)
C13 0.034(9) 0.031(9) 0.092(16) -0.019(10) -0.001(9) 0.011(8)
C22 0.071(14) 0.036(10) 0.079(15) -0.007(9) 0.006(11) 0.003(9)
C16 0.020(7) 0.031(9) 0.107(15) -0.008(9) -0.006(8) -0.005(6)
C40 0.073(15) 0.041(11) 0.087(17) -0.017(11) -0.003(12) 0.004(10)
C10 0.041(10) 0.022(8) 0.15(2) 0.028(11) -0.014(11) -0.008(7)
C39 0.065(13) 0.046(11) 0.062(13) -0.004(10) -0.003(10) 0.021(10)
C20 0.047(12) 0.054(13) 0.106(18) -0.020(12) -0.003(11) 0.002(9)
C41 0.029(9) 0.034(10) 0.074(14) -0.007(10) -0.002(9) 0.015(7)
C3 0.042(10) 0.065(12) 0.068(13) 0.000(10) 0.003(9) 0.001(9)
C21 0.089(17) 0.028(10) 0.105(18) 0.000(10) -0.041(14) -0.006(10)
C38 0.052(12) 0.019(9) 0.111(19) -0.021(10) -0.006(12) 0.004(8)
C82 0.053(12) 0.052(12) 0.091(17) -0.020(11) -0.006(11) 0.020(9)
C15 0.055(12) 0.051(12) 0.102(17) -0.013(11) -0.013(11) 0.018(9)
C90 0.034(9) 0.038(10) 0.064(12) -0.005(9) -0.003(8) -0.012(7)
C33 0.14(2) 0.077(15) 0.059(13) 0.011(12) -0.006(13) -0.075(16)
C34 0.054(11) 0.049(11) 0.069(13) -0.002(9) -0.001(9) -0.033(9)
C17 0.043(11) 0.039(11) 0.108(17) 0.000(10) -0.007(10) -0.016(9)
C100 0.061(12) 0.040(10) 0.072(14) 0.001(10) 0.001(10) -0.012(9)
C103 0.044(10) 0.059(12) 0.088(16) -0.010(11) 0.013(10) 0.007(9)
C99 0.088(14) 0.021(8) 0.069(13) 0.006(8) 0.036(10) -0.001(8)
C102 0.042(11) 0.13(2) 0.095(18) -0.044(16) 0.019(11) -0.015(12)
C98 0.045(10) 0.043(10) 0.087(14) 0.023(10) -0.006(9) 0.000(8)
Ni1 0.0670(19) 0.0564(17) 0.071(2) -0.0144(15) 0.0376(15) -0.0174(14)
O17 0.061(8) 0.054(7) 0.092(10) 0.002(7) 0.011(7) -0.013(6)
C3A 0.050(10) 0.041(9) 0.054(10) -0.012(8) 0.005(8) 0.008(8)
C4A 0.074(13) 0.048(10) 0.069(13) -0.008(9) -0.005(10) -0.016(9)
C1A 0.055(11) 0.047(10) 0.067(13) 0.002(9) 0.005(9) -0.013(8)
O18 0.044(6) 0.065(7) 0.070(8) -0.006(6) 0.016(6) -0.003(5)
C9W 0.13(2) 0.11(2) 0.14(3) 0.03(2) -0.03(2) -0.09(2)
N14 0.084(12) 0.074(11) 0.080(13) 0.003(10) 0.019(10) -0.010(9)
C2A 0.087(15) 0.074(14) 0.068(14) -0.022(11) -0.001(12) -0.011(12)
C8W 0.062(14) 0.074(15) 0.12(2) -0.006(14) -0.016(14) 0.000(11)
C4W 0.068(11) 0.044(9) 0.059(11) 0.003(8) -0.003(9) -0.029(8)
N13 0.088(11) 0.056(9) 0.061(10) -0.014(7) 0.011(8) -0.030(8)
Ni2 0.074(2) 0.070(2) 0.092(3) -0.0240(18) 0.0320(18) -0.0252(17)
O19 0.092(11) 0.047(7) 0.130(14) -0.025(8) -0.016(10) -0.009(7)
C11A 0.049(11) 0.094(16) 0.072(14) -0.016(12) 0.006(10) -0.010(11)
N1Q 0.076(12) 0.095(13) 0.098(15) -0.033(11) -0.001(10) 0.009(10)
O20 0.068(9) 0.091(10) 0.122(14) 0.009(9) -0.031(9) -0.042(8)
N2Q 0.083(13) 0.085(12) 0.104(15) -0.032(11) -0.007(11) -0.008(10)
C15W 0.046(10) 0.078(14) 0.081(15) -0.020(11) -0.001(10) 0.008(10)
C3W 0.021(8) 0.047(10) 0.083(13) -0.038(9) -0.007(8) -0.002(7)
C13W 0.14(2) 0.041(10) 0.071(14) -0.017(9) 0.051(14) -0.035(12)
C7W 0.13(2) 0.060(13) 0.058(14) -0.017(11) 0.038(13) 0.006(12)
C14W 0.092(16) 0.067(13) 0.092(17) -0.040(12) 0.010(12) 0.008(11)
C2W 0.062(12) 0.045(10) 0.068(13) -0.018(9) -0.001(10) -0.018(9)
C16W 0.12(2) 0.17(3) 0.09(2) -0.05(2) -0.012(17) 0.04(2)
C6W 0.048(10) 0.075(13) 0.064(12) -0.011(10) 0.006(9) 0.002(9)
C1W 0.040(10) 0.039(10) 0.045(10) -0.010(8) -0.013(8) -0.016(8)
C5W 0.056(11) 0.091(15) 0.057(11) -0.020(10) -0.002(8) 0.023(10)
C1S 0.029(8) 0.022(8) 0.062(11) 0.000(7) -0.005(7) -0.010(6)
C2S 0.073(15) 0.075(15) 0.103(19) -0.027(13) -0.005(13) -0.051(12)
C3S 0.17(3) 0.055(13) 0.23(4) -0.023(18) -0.14(3) -0.014(15)
C4S 0.087(15) 0.044(10) 0.095(16) -0.013(10) -0.012(12) -0.009(10)
C1D 0.024(8) 0.026(9) 0.118(17) -0.010(10) -0.007(9) -0.005(7)
C12D 0.046(12) 0.092(18) 0.077(16) 0.012(13) 0.017(11) 0.026(12)
C14D 0.11(2) 0.11(2) 0.11(2) -0.032(17) -0.028(17) 0.086(18)
C7D 0.11(2) 0.055(13) 0.16(3) -0.025(14) 0.015(17) -0.023(13)
C5D 0.14(2) 0.10(2) 0.13(2) -0.015(17) 0.049(18) 0.025(17)
C13D 0.11(2) 0.094(19) 0.074(16) 0.023(14) 0.030(14) 0.039(16)
C8D 0.089(16) 0.080(15) 0.105(19) -0.025(14) 0.017(13) -0.018(12)
C4D 0.080(14) 0.064(12) 0.096(16) 0.002(11) -0.013(12) -0.015(10)
C6E 0.12(2) 0.14(3) 0.13(2) 0.03(2) 0.022(18) -0.03(2)
C3E 0.065(15) 0.14(2) 0.095(19) -0.012(18) 0.023(13) -0.011(15)
C1E 0.14(2) 0.097(18) 0.094(18) 0.006(15) -0.033(17) -0.063(17)
C5E 0.074(15) 0.092(17) 0.15(3) -0.042(17) 0.008(15) 0.000(13)
C2E 0.15(3) 0.10(2) 0.14(3) -0.021(19) 0.07(2) -0.018(19)
C10B 0.053(11) 0.055(10) 0.091(15) -0.039(10) 0.012(10) -0.042(9)
N10 0.106(14) 0.051(9) 0.052(10) 0.000(8) 0.007(9) -0.020(9)
C11B 0.082(14) 0.109(18) 0.072(14) -0.033(12) 0.039(11) -0.053(13)
C12A 0.092(19) 0.17(3) 0.13(2) -0.08(2) 0.013(16) -0.005(19)
C10C 0.050(12) 0.055(13) 0.065(14) 0.009(11) -0.013(10) -0.005(10)
C42B 0.055(11) 0.014(7) 0.063(12) -0.010(8) 0.006(9) -0.007(7)
C17C 0.053(13) 0.061(13) 0.087(17) -0.027(13) 0.026(12) -0.002(11)
C3DA 0.086(17) 0.096(18) 0.063(13) -0.018(12) -0.012(12) -0.022(14)
C2DA 0.072(13) 0.051(12) 0.071(13) 0.007(10) -0.017(10) -0.004(10)
C93A 0.031(8) 0.050(10) 0.071(13) -0.006(9) -0.017(8) -0.003(7)
C91A 0.050(12) 0.062(13) 0.076(15) -0.007(12) -0.028(11) -0.003(10)
C78B 0.055(11) 0.029(9) 0.049(11) 0.001(8) 0.004(9) -0.023(8)
C92A 0.14(2) 0.034(10) 0.047(12) 0.003(9) -0.007(12) -0.010(11)
C1X 0.061(13) 0.049(12) 0.066(14) -0.018(10) -0.004(10) -0.021(9)
C2X 0.065(18) 0.26(5) 0.22(4) 0.07(4) 0.07(2) -0.01(2)
C11F 0.068(13) 0.043(11) 0.15(2) -0.042(13) -0.009(14) -0.019(9)
C13F 0.051(11) 0.065(13) 0.088(15) -0.025(11) 0.019(10) -0.024(10)
C12F 0.031(9) 0.072(14) 0.109(18) -0.032(13) 0.022(10) -0.012(9)
C15F 0.069(13) 0.085(14) 0.069(13) -0.034(11) 0.024(10) -0.008(11)
C10A 0.074(14) 0.091(17) 0.072(15) -0.015(13) 0.003(12) -0.006(12)
C101 0.055(12) 0.066(14) 0.081(16) 0.010(12) -0.008(11) -0.012(10)
C1G 0.068(14) 0.097(17) 0.046(11) -0.007(11) 0.012(10) 0.030(12)
C7G 0.30(5) 0.08(2) 0.16(3) -0.03(2) 0.10(3) -0.09(3)
C5GA 0.063(13) 0.069(14) 0.096(18) -0.007(13) 0.014(12) 0.010(10)
C4GA 0.069(15) 0.091(17) 0.11(2) -0.031(15) -0.010(14) 0.006(13)
C9XA 0.20(4) 0.077(18) 0.12(3) -0.024(18) 0.06(3) -0.04(2)
C8XA 0.085(15) 0.054(11) 0.077(14) -0.014(10) -0.001(11) 0.003(10)
C7XA 0.069(14) 0.057(13) 0.101(19) -0.014(13) -0.002(13) -0.009(10)
C6XA 0.082(16) 0.075(14) 0.068(14) -0.015(11) -0.001(12) -0.034(12)
C5XA 0.046(11) 0.081(15) 0.13(2) 0.020(15) 0.030(12) 0.031(10)
C11D 0.079(15) 0.068(13) 0.094(17) -0.022(12) 0.019(12) 0.022(11)
C4XA 0.055(10) 0.068(12) 0.063(11) -0.009(9) 0.018(8) 0.002(9)
C3XA 0.047(11) 0.16(2) 0.057(13) -0.034(14) 0.002(9) -0.004(13)
N12 0.016(6) 0.058(10) 0.110(14) -0.013(9) -0.003(7) 0.005(6)
C1C 0.13(2) 0.078(17) 0.13(3) -0.015(17) 0.07(2) -0.032(16)
C3C 0.16(3) 0.17(3) 0.16(3) -0.03(3) -0.01(3) 0.01(3)
C2C 0.18(4) 0.17(3) 0.13(3) -0.06(2) 0.04(2) 0.04(3)
C4 0.069(14) 0.061(13) 0.105(19) -0.030(13) -0.005(13) -0.005(11)
C9C 0.45(9) 0.28(6) 0.15(4) -0.08(4) 0.09(5) -0.29(7)
C4E 0.21(5) 0.27(6) 0.23(5) -0.10(5) 0.10(4) -0.07(4)
Cd5 0.0781(14) 0.0683(13) 0.178(3) -0.0201(16) -0.0044(17) -0.0039(11)
Cd5' 0.0781(14) 0.0683(13) 0.178(3) -0.0201(16) -0.0044(17) -0.0039(11)
C97A 0.016(8) 0.049(12) 0.14(2) 0.038(14) 0.006(11) 0.005(7)
O3A 0.047(8) 0.053(9) 0.109(13) -0.010(9) -0.002(8) -0.010(7)
O4A 0.050(8) 0.060(9) 0.079(11) -0.016(8) 0.023(7) 0.014(7)

loop_
_atom_type_symbol
_atom_type_description
_atom_type_scat_dispersion_real
_atom_type_scat_dispersion_imag
_atom_type_scat_source
C C 0.0181 0.0091 'International Tables Vol C Tables 4.2.6.8 and 6.1.1.4'
H H 0.0000 0.0000 'International Tables Vol C Tables 4.2.6.8 and 6.1.1.4'
N N 0.0311 0.0180 'International Tables Vol C Tables 4.2.6.8 and 6.1.1.4'
O O 0.0492 0.0322 'International Tables Vol C Tables 4.2.6.8 and 6.1.1.4'
Ni Ni -3.0029 0.5091 'International Tables Vol C Tables 4.2.6.8 and 6.1.1.4'
Cd Cd 0.1185 4.6533 'International Tables Vol C Tables 4.2.6.8 and 6.1.1.4'

loop_
_geom_angle_atom_site_label_1
_geom_angle_atom_site_label_2
_geom_angle_atom_site_label_3
_geom_angle
_geom_angle_site_symmetry_1
_geom_angle_site_symmetry_3
O13 Cd1 O11 161.2(5) . .
O13 Cd1 O15 90.0(5) . .
O11 Cd1 O15 88.1(4) . .
O13 Cd1 N12 102.7(5) . 1_456
O11 Cd1 N12 94.9(5) . 1_456
O15 Cd1 N12 116.4(5) . 1_456
O13 Cd1 O10 86.3(5) . .
O11 Cd1 O10 85.0(4) . .
O15 Cd1 O10 146.4(5) . .
N12 Cd1 O10 97.0(5) 1_456 .
O13 Cd1 Cd2 85.0(4) . .
O11 Cd1 Cd2 76.2(3) . .
O15 Cd1 Cd2 86.6(4) . .
N12 Cd1 Cd2 155.4(3) 1_456 .
O10 Cd1 Cd2 59.8(3) . .
N11 Cd2 O16 88.2(5) . .
N11 Cd2 O12 119.3(6) . .
O16 Cd2 O12 83.4(5) . .
N11 Cd2 O9 103.2(6) . .
O16 Cd2 O9 168.2(6) . .
O12 Cd2 O9 93.4(5) . .
N11 Cd2 O14 91.3(6) . .
O16 Cd2 O14 86.8(5) . .
O12 Cd2 O14 147.5(5) . .
O9 Cd2 O14 89.9(5) . .
N11 Cd2 Cd1 150.8(5) . .
O16 Cd2 Cd1 72.3(3) . .
O12 Cd2 Cd1 80.7(4) . .
O9 Cd2 Cd1 96.0(5) . .
O14 Cd2 Cd1 66.7(3) . .
O5 Cd3 O2 150.7(5) . .
O5 Cd3 O7 92.2(5) . .
O2 Cd3 O7 84.0(5) . .
O5 Cd3 O3A 84.3(5) . 1_565
O2 Cd3 O3A 90.3(5) . 1_565
O7 Cd3 O3A 161.8(6) . 1_565
O5 Cd3 N9 119.2(5) . .
O2 Cd3 N9 89.7(5) . .
O7 Cd3 N9 104.3(5) . .
O3A Cd3 N9 93.0(5) 1_565 .
O5 Cd3 Cd4 81.4(4) . .
O2 Cd3 Cd4 69.9(4) . .
O7 Cd3 Cd4 93.0(4) . .
O3A Cd3 Cd4 68.8(4) 1_565 .
N9 Cd3 Cd4 151.9(3) . .
N10 Cd4 O4A 117.3(6) 1_654 1_565
N10 Cd4 O1 97.9(5) 1_654 .
O4A Cd4 O1 93.3(5) 1_565 .
N10 Cd4 O8 92.6(6) 1_654 .
O4A Cd4 O8 149.2(6) 1_565 .
O1 Cd4 O8 89.5(5) . .
N10 Cd4 O6 92.2(5) 1_654 .
O4A Cd4 O6 87.4(5) 1_565 .
O1 Cd4 O6 168.3(5) . .
O8 Cd4 O6 84.0(5) . .
N10 Cd4 Cd3 152.9(5) 1_654 .
O4A Cd4 Cd3 86.2(4) 1_565 .
O1 Cd4 Cd3 93.9(4) . .
O8 Cd4 Cd3 63.0(4) . .
O6 Cd4 Cd3 74.5(4) . .
C6G O14 Cd2 141.9(12) . .
C78B O11 Cd1 133.6(10) . .
C65 N8 C69 109.5(15) . .
C65 N8 Cd5' 126.4(12) . .
C69 N8 Cd5' 124.0(11) . .
C65 N8 Cd5 116.3(12) . .
C69 N8 Cd5 114.7(11) . .
Cd5' N8 Cd5 44.2(3) . .
C43 O10 Cd1 155.4(13) . .
C54 N5 C51 107.8(15) . .
C54 N5 Cd5' 128.8(12) . .
C51 N5 Cd5' 119.3(13) . .
C54 N5 Cd5 124.0(12) . .
C51 N5 Cd5 120.2(12) . .
Cd5' N5 Cd5 43.8(3) . .
C59 N6 C56 112.1(15) . .
C59 N6 Cd5 120.6(12) . .
C56 N6 Cd5 119.0(14) . .
C59 N6 Cd5' 126.4(12) . .
C56 N6 Cd5' 118.5(13) . .
Cd5 N6 Cd5' 43.3(3) . .
C61 N7 C1W 105.3(13) . .
C61 N7 Cd5 129.7(12) . .
C1W N7 Cd5 121.9(10) . .
C61 N7 Cd5' 124.9(10) . .
C1W N7 Cd5' 119.0(11) . .
Cd5 N7 Cd5' 44.4(3) . .
C6G O13 Cd1 126.7(15) . .
C76 C75 C74 117.2(16) . .
C76 C75 C1X 121.8(14) . 1_465
C74 C75 C1X 121.0(15) . 1_465
C43 O9 Cd2 106.1(14) . .
C1X O16 Cd2 135.7(12) . .
C90 N11 C86 111.2(15) . .
C90 N11 Cd2 126.6(11) . .
C86 N11 Cd2 121.9(12) . .
N5 C54 C53 112.5(15) . .
N5 C54 C55 120.3(16) . .
C53 C54 C55 126.6(17) . .
C78B O12 Cd2 123.0(12) . .
C1X O15 Cd1 118.8(13) . .
N5 C51 C50 128.4(18) . .
N5 C51 C52 110.1(16) . .
C50 C51 C52 121.4(17) . .
C1 O2 Cd3 139.3(14) . .
C46 C47 C48 120.6(16) . .
C46 C47 C50 122.6(16) . .
C48 C47 C50 116.6(15) . .
C41 O6 Cd4 127.3(13) . .
C24 N1 C27 112.9(17) . .
C73 C72 C77 120.6(16) . .
C73 C72 C60 124.3(14) . .
C77 C72 C60 114.9(14) . .
C62 C61 C60 132.9(18) . .
C62 C61 N7 108.9(15) . .
C60 C61 N7 117.9(15) . .
C3W C70 C2W 120.7(15) . .
C3W C70 C64 120.1(14) . .
C2W C70 C64 119.0(14) . .
C41 O5 Cd3 126.4(14) . .
C12 N2 C9 105.4(15) . .
C45 C44 C49 114.6(18) . .
C45 C44 C43 120.7(18) . .
C49 C44 C43 124.5(18) . .
C61 C62 C63 116(2) . .
C69 C50 C51 125.3(18) . .
C69 C50 C47 114.8(16) . .
C51 C50 C47 119.3(17) . .
C85 N9 C81 123.4(16) . .
C85 N9 Cd3 119.0(12) . .
C81 N9 Cd3 117.5(11) . .
C47 C46 C45 123.4(17) . .
C59 C60 C61 132.1(18) . .
C59 C60 C72 116.2(15) . .
C61 C60 C72 111.3(14) . .
C44 C45 C46 118.9(17) . .
C58 C57 C56 106.3(17) . .
C56 C55 C54 130.0(18) . .
C56 C55 C1D 116.1(13) . .
C54 C55 C1D 113.7(16) . .
N9 C85 C84 115.9(17) . .
C1 O1 Cd4 105.1(10) . .
C62 C63 C1W 101.7(16) . .
C1W C64 C65 125.2(19) . .
C1W C64 C70 115.3(19) . .
C65 C64 C70 119.2(18) . .
C72 C73 C74 116.9(17) . .
C82 C81 N9 119.4(18) . .
N8 C65 C64 128.0(16) . .
N8 C65 C67 106.9(15) . .
C64 C65 C67 122.6(16) . .
N8 C69 C50 125.8(16) . .
N8 C69 C68 104.3(14) . .
C50 C69 C68 124.9(17) . .
C55 C56 N6 129.6(17) . .
C55 C56 C57 127.4(15) . .
N6 C56 C57 102.9(16) . .
N6 C59 C60 123.8(16) . .
N6 C59 C58 105.7(14) . .
C60 C59 C58 127.6(17) . .
O10 C43 O9 118.7(19) . .
O10 C43 C44 120(2) . .
O9 C43 C44 120(2) . .
C17 N3 C14 109.0(14) . .
C3W C95 C1S 122.1(17) . .
C53 C52 C51 103.3(17) . .
C68 C67 C65 106.9(15) . .
C47 C48 C49 113.1(17) . .
C57 C58 C59 112.2(18) . .
C87 C88 C89 113.2(19) . .
C87 C88 C100 128.0(18) . .
C89 C88 C100 118.8(17) . .
C22 N4 C19 99.9(16) . .
C13D C28 C12D 115.8(19) . .
C13D C28 C13 123.2(16) . .
C12D C28 C13 121.0(15) . .
C87 C86 N11 126.2(18) . .
C75 C74 C73 124.0(17) . .
C54 C53 C52 106.2(18) . .
C24 C23 C35 127.6(17) . .
C24 C23 C22 114.9(17) . .
C35 C23 C22 116.7(15) . .
C6 C5 C4 119.2(18) . .
C6 C5 C8 116.3(18) . .
C4 C5 C8 124.4(19) . .
N1 C24 C23 136.8(18) . .
N1 C24 C25 109.4(16) . .
C23 C24 C25 113.8(17) . .
C42B O8 Cd4 146.1(14) . .
C67 C68 C69 107.1(16) . .
C90 C89 C88 119.5(17) . .
C36 C35 C40 121(2) . .
C36 C35 C23 116.8(16) . .
C40 C35 C23 122.4(18) . .
C7 C2 C3 117.9(18) . .
C7 C2 C1 120(2) . .
C3 C2 C1 122(2) . .
C76 C77 C72 120.2(15) . .
C32 C31 C30 129.2(19) . .
O2 C1 O1 131.5(17) . .
O2 C1 C2 118(2) . .
O1 C1 C2 110.9(18) . .
C75 C76 C77 121.1(15) . .
C20 C19 C18 123(2) . .
C20 C19 N4 111.1(18) . .
C18 C19 N4 124(2) . .
C35 C36 C37 117(2) . .
C31 C32 C33 113.4(17) . .
C31 C32 C41 121.4(14) . 1_445
C33 C32 C41 124.9(16) . 1_445
C30 C29 C34 118.9(17) . .
C30 C29 C18 124.2(15) . .
C34 C29 C18 116.8(14) . .
C13 C14 C15 131.7(19) . .
C13 C14 N3 121.9(15) . .
C15 C14 N3 106.0(15) . .
C36 C37 C38 122.9(17) . .
C84 C83 C103 120.6(16) . .
C84 C83 C82 115.2(16) . .
C103 C83 C82 124.2(17) . .
N2 C12 C13 127.4(19) . .
N2 C12 C11 107.4(18) . .
C13 C12 C11 119(2) . .
C42B O7 Cd3 105.8(12) . .
C17 C18 C19 122.4(19) . .
C17 C18 C29 119.0(17) . .
C19 C18 C29 118(2) . .
C5 C8 C9 118.7(16) . .
C5 C8 C27 119.3(16) . .
C9 C8 C27 121.9(17) . .
C86 C87 C88 124(2) . .
C10 C11 C12 104(2) . .
C44 C49 C48 129.2(19) . .
C2 C7 C6 119.9(19) . .
C29 C30 C31 114.4(18) . .
C10 C9 N2 112(2) . .
C10 C9 C8 122(2) . .
N2 C9 C8 125.5(18) . .
C5 C6 C7 120.8(19) . .
C26 C25 C24 96.8(15) . .
C83 C84 C85 122.1(15) . .
C27 C26 C25 110.7(17) . .
N1 C27 C26 108.5(17) . .
N1 C27 C8 129.3(19) . .
C26 C27 C8 119.3(19) . .
C14 C13 C12 125.3(17) . .
C14 C13 C28 114.4(16) . .
C12 C13 C28 120.3(17) . .
N4 C22 C23 125.4(16) . .
N4 C22 C21 113.1(18) . .
C23 C22 C21 119.1(18) . .
C15 C16 C17 104.5(15) . .
C39 C40 C35 122(2) . .
C9 C10 C11 107.2(18) . .
C40 C39 C38 118.7(17) . .
C19 C20 C21 112.0(19) . .
O6 C41 O5 128.6(19) . .
O6 C41 C32 109.3(17) . 1_665
O5 C41 C32 122(2) . 1_665
C2 C3 C4 123(2) . .
C20 C21 C22 100.8(18) . .
C37 C38 C39 118.9(13) . .
C37 C38 C97A 120.8(10) . .
C39 C38 C97A 120.3(9) . .
C81 C82 C83 123.2(18) . .
C16 C15 C14 115.2(19) . .
N11 C90 C89 125.9(16) . .
C34 C33 C32 119.9(17) . .
C33 C34 C29 123.6(17) . .
C18 C17 N3 129.5(18) . .
C18 C17 C16 125.8(16) . .
N3 C17 C16 104.2(15) . .
C101 C100 C102 117(2) . .
C101 C100 C88 124.8(18) . .
C102 C100 C88 118(2) . .
C98 C103 C83 121(2) . .
C98 C103 C99 119.7(19) . .
C83 C103 C99 119.1(17) . .
C103 C99 C4A 127.3(17) . .
C100 C102 C11A 124(2) . .
C103 C98 C1A 115.0(19) . .
O18 Ni1 N13 176.6(7) . .
O18 Ni1 N14 94.3(7) . .
N13 Ni1 N14 84.6(8) . .
O18 Ni1 O17 85.4(6) . .
N13 Ni1 O17 96.0(7) . .
N14 Ni1 O17 174.8(8) . .
C3A O17 Ni1 126.3(12) . .
O17 C3A C1A 126.0(16) . .
O17 C3A C4A 113.3(16) . .
C1A C3A C4A 119.7(16) . .
C99 C4A C14W 126.3(18) . .
C99 C4A C3A 110.8(16) . .
C14W C4A C3A 122.0(18) . .
C3A C1A C98 125.9(16) . .
C3A C1A C2A 115.7(17) . .
C98 C1A C2A 117.6(18) . .
C11F O18 Ni1 129.7(11) . .
N14 C9W C8W 125(2) . .
C9W N14 C1E 118(2) . .
C9W N14 Ni1 127.1(19) . .
C1E N14 Ni1 115.3(16) . .
N13 C2A C1A 129.0(19) . .
C11F C8W C9W 125(3) . .
C11F C8W C7W 118(2) . .
C9W C8W C7W 117(2) . .
C5W C4W C16W 119.7(19) . .
C5W C4W C11F 115.8(17) . .
C16W C4W C11F 123.9(19) . .
C2A N13 C2E 114.8(17) . .
C2A N13 Ni1 125.9(13) . .
C2E N13 Ni1 119.3(14) . .
N2Q Ni2 O20 97.0(8) . .
N2Q Ni2 O19 174.5(8) . .
O20 Ni2 O19 81.8(7) . .
N2Q Ni2 N1Q 86.1(9) . .
O20 Ni2 N1Q 172.4(8) . .
O19 Ni2 N1Q 95.7(8) . .
C12F O19 Ni2 127.7(13) . .
C12F C11A C102 115.5(19) . .
C12F C11A C3E 122(2) . .
C102 C11A C3E 122(2) . .
C10A N1Q C4S 122(2) . .
C10A N1Q Ni2 124.2(17) . .
C4S N1Q Ni2 112.7(14) . .
C13F O20 Ni2 122.8(13) . .
C15F N2Q C3S 109(2) . .
C15F N2Q Ni2 129.0(14) . .
C3S N2Q Ni2 115.7(19) . .
C13W C15W C12A 115.7(18) . .
C13W C15W C6W 122.7(16) . .
C12A C15W C6W 121.1(15) . .
C70 C3W C95 118.7(16) . .
C15W C13W C10B 119.7(16) . .
C6W C7W C8W 122(2) . .
C4A C14W C4D 109.4(19) . .
C4A C14W C5D 115(2) . .
C4D C14W C5D 112(2) . .
C4A C14W C7D 107.5(18) . .
C4D C14W C7D 110(2) . .
C5D C14W C7D 104(2) . .
C2S C2W C70 119.2(16) . .
C4W C16W C8D 107(2) . .
C4W C16W C2X 110(3) . .
C8D C16W C2X 105(3) . .
C4W C16W C7G 112(2) . .
C8D C16W C7G 110(3) . .
C2X C16W C7G 112(3) . .
C7W C6W C15W 123.2(18) . .
C7W C6W C5W 116.5(17) . .
C15W C6W C5W 118.7(16) . .
C64 C1W N7 125.2(17) . .
C64 C1W C63 126.6(17) . .
N7 C1W C63 107.9(14) . .
C4W C5W C6W 121.0(17) . .
C95 C1S C2S 118.0(16) . .
C95 C1S C6G 123.5(15) . 1_455
C2S C1S C6G 118.5(14) . 1_455
C2W C2S C1S 121.3(17) . .
N2Q C3S C5S 116(3) . .
N2Q C3S C4S 98.2(18) . .
C5S C3S C4S 113.5(18) . .
C4C C6S C19C 116(3) . .
C4C C6S C4S 125(2) . .
C19C C6S C4S 118(2) . .
C2G C5S C16C 113(3) . .
C2G C5S C3S 122(2) . .
C16C C5S C3S 124(3) . .
N1Q C4S C6S 114.5(19) . .
N1Q C4S C3S 104.0(16) . .
C6S C4S C3S 108.8(18) . .
C2DA C1D C3DA 120.8(16) . .
C2DA C1D C55 122.6(15) . .
C3DA C1D C55 116.0(16) . .
C17C C12D C28 118.1(19) . .
C13D C14D C10C 114(2) . .
C14D C13D C28 128(2) . .
C11A C3E C5E 112(2) . .
C11A C3E C4E 121(2) . .
C5E C3E C4E 94(3) . .
C11A C3E C6E 108(2) . .
C5E C3E C6E 106(2) . .
C4E C3E C6E 115(3) . .
C5C C1E N14 115(3) . .
C5C C1E C2E 106(3) . .
N14 C1E C2E 114(2) . .
C1E C2E N13 98(2) . .
C1E C2E C1Y 110(2) . .
N13 C2E C1Y 98(2) . .
N10 C10B C13W 124.1(15) . .
C10B N10 C11B 113.6(14) . .
C10B N10 Cd4 123.7(11) . 1_456
C11B N10 Cd4 120.2(11) . 1_456
C12A C11B N10 119.2(19) . .
C15W C12A C11B 124(2) . .
C17C C10C C14D 120(2) . .
C17C C10C C42B 123.4(18) . 1_455
C14D C10C C42B 116.1(15) . 1_455
O7 C42B O8 129.9(19) . .
O7 C42B C10C 114.1(17) . 1_655
O8 C42B C10C 115.3(17) . 1_655
C10C C17C C12D 123.7(19) . .
C1D C3DA C92A 122.4(17) . .
C93A C2DA C1D 117.3(16) . .
C2DA C93A C91A 120.8(17) . .
C93A C91A C92A 122.7(17) . .
C93A C91A C78B 115.7(14) . 1_565
C92A C91A C78B 121.6(15) . 1_565
O12 C78B O11 125.6(15) . .
O12 C78B C91A 113.5(16) . 1_545
O11 C78B C91A 121.0(15) . 1_545
C91A C92A C3DA 115.2(17) . .
O15 C1X O16 124.1(19) . .
O15 C1X C75 119.7(18) . 1_645
O16 C1X C75 115.6(16) . 1_645
C8W C11F O18 118(2) . .
C8W C11F C4W 125(2) . .
O18 C11F C4W 116.7(16) . .
C5GA C13F O20 125.4(17) . .
C5GA C13F C4GA 121(2) . .
O20 C13F C4GA 113.1(19) . .
C11A C12F O19 118.8(16) . .
C11A C12F C1G 119.8(18) . .
O19 C12F C1G 121.2(18) . .
N2Q C15F C5GA 115(2) . .
C1G C10A N1Q 130(2) . .
C1G C101 C100 129(2) . .
C101 C1G C10A 126(3) . .
C101 C1G C12F 115(2) . .
C10A C1G C12F 118.8(19) . .
C12C C2G C5S 115(2) . .
C11C C3G C16C 106(3) . .
O14 C6G O13 118.7(19) . .
O14 C6G C1S 114.7(16) . 1_655
O13 C6G C1S 127(2) . 1_655
C8XA C5GA C13F 119(2) . .
C8XA C5GA C15F 116(2) . .
C13F C5GA C15F 123(2) . .
C9XA C4GA C1C 124(3) . .
C9XA C4GA C13F 110(3) . .
C1C C4GA C13F 125(2) . .
C7XA C9XA C4GA 132(4) . .
C5GA C8XA C7XA 120(2) . .
C9XA C7XA C8XA 116(3) . .
C9XA C7XA C6XA 128(2) . .
C8XA C7XA C6XA 116(2) . .
C5XA C6XA C11D 117(2) . .
C5XA C6XA C7XA 123.2(17) . .
C11D C6XA C7XA 119.9(17) . .
C6XA C5XA C4XA 123.7(18) . .
C6XA C11D C3XA 121(2) . .
C5XA C4XA N12 118.1(16) . .
N12 C3XA C11D 120.9(19) . .
C3XA N12 C4XA 118.9(16) . .
C3XA N12 Cd1 121.9(10) . 1_654
C4XA N12 Cd1 118.6(11) . 1_654
C4GA C1C C9C 105(3) . .
C4GA C1C C2C 119(2) . .
C9C C1C C2C 107(3) . .
C4GA C1C C3C 112(2) . .
C9C C1C C3C 109(3) . .
C2C C1C C3C 104(3) . .
C3R C19C C6S 113(3) . .
C1E C5C C4R 121(3) . .
C1E C5C C8R 126(3) . .
C4R C5C C8R 112(3) . .
C6S C4C C1R 127(3) . .
C5 C4 C3 119(2) . .
C3G C16C C5S 136(4) . .
C11C C12C C2G 127(2) . .
C12C C11C C3G 122.6(14) . .
Cd5' Cd5 N7 71.6(5) . .
Cd5' Cd5 N5 66.7(5) . .
N7 Cd5 N5 137.9(8) . .
Cd5' Cd5 N6 68.4(5) . .
N7 Cd5 N6 80.3(6) . .
N5 Cd5 N6 80.4(6) . .
Cd5' Cd5 N8 64.1(5) . .
N7 Cd5 N8 83.6(6) . .
N5 Cd5 N8 82.6(6) . .
N6 Cd5 N8 132.5(7) . .
C6R C7R C8R 132(4) . .
C5C C4R C5R 126(3) . .
C7R C6R C5R 107(4) . .
C3R C2R C1R 110(4) . .
C6R C5R C4R 123(4) . .
C5C C8R C7R 118(3) . .
C4C C1R C2R 120(4) . .
C2R C3R C19C 134(4) . .
C2Y C1Y C6Y 108(4) . .
C2Y C1Y C2E 133(3) . .
C6Y C1Y C2E 118(3) . .
C1Y C2Y C3Y 123(4) . .
C5Y C4Y C3Y 120.5(13) . .
C1Y C6Y C5Y 136(5) . .
C2Y C3Y C4Y 122(3) . .
C4Y C5Y C6Y 110(3) . .
Cd5 Cd5' N8 71.7(5) . .
Cd5 Cd5' N5 69.5(5) . .
N8 Cd5' N5 86.5(6) . .
Cd5 Cd5' N7 64.0(5) . .
N8 Cd5' N7 83.6(5) . .
N5 Cd5' N7 133.3(7) . .
Cd5 Cd5' N6 68.3(5) . .
N8 Cd5' N6 140.0(8) . .
N5 Cd5' N6 81.3(6) . .
N7 Cd5' N6 77.8(6) . .
O3A C97A O4A 129.1(14) . .
O3A C97A C38 114.6(14) . .
O4A C97A C38 116.2(14) . .
C97A O3A Cd3 137.5(13) . 1_545
C97A O4A Cd4 116.0(12) . 1_545

loop_
_geom_bond_atom_site_label_1
_geom_bond_atom_site_label_2
_geom_bond_distance
_geom_bond_site_symmetry_2
Cd1 O13 2.147(14) .
Cd1 O11 2.193(11) .
Cd1 O15 2.247(13) .
Cd1 N12 2.264(16) 1_456
Cd1 O10 2.287(15) .
Cd1 Cd2 3.1242(16) .
Cd2 N11 2.178(16) .
Cd2 O16 2.258(11) .
Cd2 O12 2.286(12) .
Cd2 O9 2.286(17) .
Cd2 O14 2.369(13) .
Cd3 O5 2.170(12) .
Cd3 O2 2.186(14) .
Cd3 O7 2.238(11) .
Cd3 O3A 2.252(17) 1_565
Cd3 N9 2.267(13) .
Cd3 Cd4 3.0992(17) .
Cd4 N10 2.132(15) 1_654
Cd4 O4A 2.183(14) 1_565
Cd4 O1 2.236(11) .
Cd4 O8 2.252(16) .
Cd4 O6 2.351(13) .
O14 C6G 1.18(2) .
O11 C78B 1.27(2) .
N8 C65 1.321(19) .
N8 C69 1.39(2) .
N8 Cd5' 2.178(16) .
N8 Cd5 2.299(16) .
O10 C43 1.29(3) .
N5 C54 1.31(2) .
N5 C51 1.35(2) .
N5 Cd5' 2.235(17) .
N5 Cd5 2.280(15) .
N6 C59 1.33(2) .
N6 C56 1.35(2) .
N6 Cd5 2.287(15) .
N6 Cd5' 2.287(16) .
N7 C61 1.40(2) .
N7 C1W 1.470(19) .
N7 Cd5 2.166(14) .
N7 Cd5' 2.285(14) .
O13 C6G 1.16(2) .
C75 C76 1.382(9) .
C75 C74 1.384(10) .
C75 C1X 1.44(2) 1_465
O9 C43 1.32(3) .
O16 C1X 1.34(2) .
N11 C90 1.35(2) .
N11 C86 1.37(2) .
C54 C53 1.39(3) .
C54 C55 1.41(2) .
O12 C78B 1.26(2) .
O15 C1X 1.30(2) .
C51 C50 1.42(3) .
C51 C52 1.45(2) .
O2 C1 1.32(3) .
C47 C46 1.363(9) .
C47 C48 1.379(10) .
C47 C50 1.51(2) .
O6 C41 1.19(2) .
N1 C24 1.28(2) .
N1 C27 1.27(2) .
C72 C73 1.388(9) .
C72 C77 1.392(9) .
C72 C60 1.55(2) .
C61 C62 1.35(3) .
C61 C60 1.39(2) .
C70 C3W 1.382(9) .
C70 C2W 1.391(10) .
C70 C64 1.51(3) .
O5 C41 1.22(2) .
N2 C12 1.35(2) .
N2 C9 1.41(3) .
C44 C45 1.372(10) .
C44 C49 1.381(10) .
C44 C43 1.40(3) .
C62 C63 1.36(3) .
C50 C69 1.41(3) .
N9 C85 1.33(2) .
N9 C81 1.42(2) .
C46 C45 1.392(9) .
C60 C59 1.34(2) .
C57 C58 1.22(3) .
C57 C56 1.58(2) .
C55 C56 1.32(2) .
C55 C1D 1.59(2) .
C85 C84 1.48(2) .
O1 C1 1.44(3) .
C63 C1W 1.51(2) .
C64 C1W 1.38(3) .
C64 C65 1.43(3) .
C73 C74 1.394(9) .
C81 C82 1.32(3) .
C65 C67 1.43(2) .
C69 C68 1.44(2) .
C59 C58 1.47(2) .
N3 C17 1.45(2) .
N3 C14 1.43(2) .
C95 C3W 1.383(10) .
C95 C1S 1.385(10) .
C52 C53 1.43(3) .
C67 C68 1.37(2) .
C48 C49 1.383(10) .
C88 C87 1.35(3) .
C88 C89 1.43(2) .
C88 C100 1.50(3) .
N4 C22 1.42(2) .
N4 C19 1.46(3) .
C28 C13D 1.395(10) .
C28 C12D 1.396(10) .
C28 C13 1.47(2) .
C86 C87 1.33(2) .
C23 C24 1.42(3) .
C23 C35 1.46(3) .
C23 C22 1.52(3) .
C5 C6 1.35(3) .
C5 C4 1.37(3) .
C5 C8 1.44(2) .
C24 C25 1.54(2) .
O8 C42B 1.25(2) .
C89 C90 1.38(2) .
C35 C36 1.384(10) .
C35 C40 1.394(10) .
C2 C7 1.35(3) .
C2 C3 1.38(3) .
C2 C1 1.52(3) .
C77 C76 1.382(9) .
C31 C32 1.376(10) .
C31 C30 1.389(10) .
C19 C20 1.39(3) .
C19 C18 1.39(3) .
C36 C37 1.389(9) .
C32 C33 1.383(9) .
C32 C41 1.51(2) 1_445
C29 C30 1.380(10) .
C29 C34 1.384(10) .
C29 C18 1.49(2) .
C14 C13 1.37(2) .
C14 C15 1.40(3) .
C37 C38 1.396(9) .
C83 C84 1.40(2) .
C83 C103 1.40(3) .
C83 C82 1.44(3) .
C12 C13 1.39(3) .
C12 C11 1.53(3) .
O7 C42B 1.21(2) .
C18 C17 1.35(3) .
C8 C9 1.44(3) .
C8 C27 1.46(2) .
C11 C10 1.39(3) .
C7 C6 1.46(2) .
C9 C10 1.39(3) .
C25 C26 1.43(2) .
C26 C27 1.37(3) .
C22 C21 1.52(3) .
C16 C15 1.33(3) .
C16 C17 1.56(2) .
C40 C39 1.369(9) .
C39 C38 1.395(9) .
C20 C21 1.39(3) .
C41 C32 1.51(2) 1_665
C3 C4 1.40(3) .
C38 C97A 1.538(9) .
C33 C34 1.375(9) .
C100 C101 1.30(3) .
C100 C102 1.40(3) .
C103 C98 1.41(3) .
C103 C99 1.43(3) .
C99 C4A 1.44(3) .
C102 C11A 1.43(3) .
C98 C1A 1.45(3) .
Ni1 O18 1.783(13) .
Ni1 N13 1.799(15) .
Ni1 N14 1.826(18) .
Ni1 O17 1.843(12) .
O17 C3A 1.34(2) .
C3A C1A 1.40(2) .
C3A C4A 1.50(2) .
C4A C14W 1.50(3) .
C1A C2A 1.49(3) .
O18 C11F 1.41(3) .
C9W N14 1.26(4) .
C9W C8W 1.40(4) .
N14 C1E 1.44(3) .
C2A N13 1.28(2) .
C8W C11F 1.37(3) .
C8W C7W 1.43(3) .
C4W C5W 1.36(2) .
C4W C16W 1.45(4) .
C4W C11F 1.49(3) .
N13 C2E 1.62(3) .
Ni2 N2Q 1.773(19) .
Ni2 O20 1.789(13) .
Ni2 O19 1.818(15) .
Ni2 N1Q 1.853(19) .
O19 C12F 1.35(2) .
C11A C12F 1.35(3) .
C11A C3E 1.45(3) .
N1Q C10A 1.36(3) .
N1Q C4S 1.44(2) .
O20 C13F 1.41(2) .
N2Q C15F 1.41(3) .
N2Q C3S 1.49(3) .
C15W C13W 1.376(10) .
C15W C12A 1.386(10) .
C15W C6W 1.49(2) .
C13W C10B 1.381(10) .
C7W C6W 1.40(3) .
C14W C4D 1.52(3) .
C14W C5D 1.52(3) .
C14W C7D 1.57(3) .
C2W C2S 1.384(9) .
C16W C8D 1.48(4) .
C16W C2X 1.508(10) .
C16W C7G 1.57(4) .
C6W C5W 1.55(3) .
C1S C2S 1.389(10) .
C1S C6G 1.48(2) 1_455
C3S C5S 1.58(4) .
C3S C4S 1.62(4) .
C6S C4C 1.379(10) .
C6S C19C 1.381(10) .
C6S C4S 1.51(3) .
C5S C2G 1.383(10) .
C5S C16C 1.388(10) .
C1D C2DA 1.377(10) .
C1D C3DA 1.381(10) .
C12D C17C 1.383(9) .
C14D C13D 1.382(10) .
C14D C10C 1.388(10) .
C6E C3E 1.53(4) .
C3E C5E 1.492(10) .
C3E C4E 1.53(5) .
C1E C5C 1.31(3) .
C1E C2E 1.49(4) .
C2E C1Y 1.78(4) .
C10B N10 1.374(9) .
N10 C11B 1.392(9) .
N10 Cd4 2.132(15) 1_456
C11B C12A 1.389(10) .
C10C C17C 1.378(10) .
C10C C42B 1.56(3) 1_455
C42B C10C 1.56(3) 1_655
C3DA C92A 1.384(10) .
C2DA C93A 1.377(10) .
C93A C91A 1.380(10) .
C91A C92A 1.382(10) .
C91A C78B 1.54(2) 1_565
C78B C91A 1.54(2) 1_545
C1X C75 1.44(2) 1_645
C13F C5GA 1.40(3) .
C13F C4GA 1.48(3) .
C12F C1G 1.56(3) .
C15F C5GA 1.41(3) .
C10A C1G 1.29(3) .
C101 C1G 1.28(3) .
C2G C12C 1.375(10) .
C3G C11C 1.377(10) .
C3G C16C 1.387(10) .
C6G C1S 1.48(2) 1_655
C5GA C8XA 1.36(3) .
C4GA C9XA 1.32(4) .
C4GA C1C 1.47(4) .
C9XA C7XA 1.32(4) .
C8XA C7XA 1.41(3) .
C7XA C6XA 1.56(3) .
C6XA C5XA 1.370(10) .
C6XA C11D 1.372(10) .
C5XA C4XA 1.378(10) .
C11D C3XA 1.380(10) .
C4XA N12 1.383(9) .
C3XA N12 1.373(10) .
N12 Cd1 2.264(15) 1_654
C1C C9C 1.508(10) .
C1C C2C 1.512(10) .
C1C C3C 1.58(4) .
C19C C3R 1.379(10) .
C5C C4R 1.377(10) .
C5C C8R 1.378(10) .
C4C C1R 1.379(10) .
C12C C11C 1.373(10) .
Cd5 Cd5' 1.686(6) .
C7R C6R 1.380(10) .
C7R C8R 1.386(10) .
C4R C5R 1.386(10) .
C6R C5R 1.384(10) .
C2R C3R 1.375(10) .
C2R C1R 1.381(10) .
C1Y C2Y 1.380(10) .
C1Y C6Y 1.381(10) .
C2Y C3Y 1.382(10) .
C4Y C5Y 1.378(10) .
C4Y C3Y 1.384(10) .
C6Y C5Y 1.382(10) .
C97A O3A 1.20(2) .
C97A O4A 1.20(2) .
O3A Cd3 2.252(17) 1_545
O4A Cd4 2.183(14) 1_545

loop_
_platon_squeeze_void_nr
_platon_squeeze_void_average_x
_platon_squeeze_void_average_y
_platon_squeeze_void_average_z
_platon_squeeze_void_volume
_platon_squeeze_void_count_electrons
_platon_squeeze_void_content
1 -0.140 -0.122 0.507 3491 325 ' '
